data_7037723
loop_
_publ_author_name
'Whitehead, George F. S.'
'Ferrando-Soria, Jes\'us'
'Carthy, Laura'
'Pritchard, Robin G.'
'Teat, Simon J.'
'Timco, Grigore A.'
'Winpenny, Richard E. P.'

_publ_section_title
;
 Synthesis and reactions of N-heterocycle functionalised variants of
 heterometallic {Cr7Ni} rings.
;
_journal_issue 4
_journal_name_full 'Dalton transactions (Cambridge, England : 2003)'
_journal_page_first 1638
_journal_page_last 1647
_journal_paper_doi 10.1039/c5dt04062k
_journal_volume 45
_journal_year 2016
_chemical_formula_sum 'C87 H155 Cr7 F8 N2 Ni O32'
_chemical_formula_weight 2315.84
_chemical_name_systematic '[nPr2NH2][Cr7NiF8(O2C5H9)15(O2CC5H4N)]'
_space_group_IT_number 14
_symmetry_cell_setting monoclinic
_symmetry_space_group_name_Hall '-P 2ybc'
_symmetry_space_group_name_H-M 'P 1 21/c 1'
_atom_sites_solution_hydrogens geom
_atom_sites_solution_primary direct
_atom_sites_solution_secondary difmap
_audit_creation_method SHELXL-97
_audit_update_record
;
2015-09-14 deposited with the CCDC.
2015-12-21 downloaded from the CCDC.
;
_cell_angle_alpha 90.00
_cell_angle_beta 106.127(2)
_cell_angle_gamma 90.00
_cell_formula_units_Z 4
_cell_length_a 25.141(3)
_cell_length_b 17.059(2)
_cell_length_c 30.727(4)
_cell_measurement_reflns_used 8276
_cell_measurement_temperature 150(2)
_cell_measurement_theta_max 29.62
_cell_measurement_theta_min 2.35
_cell_volume 12660(3)
_computing_cell_refinement 'Bruker SAINT'
_computing_data_collection 'Bruker APEX2'
_computing_data_reduction 'Bruker SAINT'
_computing_molecular_graphics 'Bruker SHELXTL'
_computing_publication_material 'Bruker SHELXTL and local programs'
_computing_structure_refinement 'Bruker SHELXTL'
_computing_structure_solution 'Bruker SHELXTL'
_diffrn_ambient_temperature 150(2)
_diffrn_measured_fraction_theta_full 0.996
_diffrn_measured_fraction_theta_max 0.996
_diffrn_measurement_device_type 'Bruker APEXII CCD diffractometer'
_diffrn_measurement_method '\w rotation with narrow frames'
_diffrn_radiation_monochromator 'silicon 111'
_diffrn_radiation_source 'Daresbury SRS station 9.8'
_diffrn_radiation_type synchrotron
_diffrn_radiation_wavelength 0.6933
_diffrn_reflns_av_R_equivalents 0.1128
_diffrn_reflns_av_sigmaI/netI 0.0994
_diffrn_reflns_limit_h_max 25
_diffrn_reflns_limit_h_min -25
_diffrn_reflns_limit_k_max 17
_diffrn_reflns_limit_k_min -17
_diffrn_reflns_limit_l_max 31
_diffrn_reflns_limit_l_min -31
_diffrn_reflns_number 61732
_diffrn_reflns_theta_full 21.49
_diffrn_reflns_theta_max 21.49
_diffrn_reflns_theta_min 3.20
_diffrn_standards_number 0
_exptl_absorpt_coefficient_mu 0.797
_exptl_absorpt_correction_T_max 0.9842
_exptl_absorpt_correction_T_min 0.9612
_exptl_absorpt_correction_type multi-scan
_exptl_crystal_colour Green
_exptl_crystal_density_diffrn 1.215
_exptl_crystal_density_method 'not measured'
_exptl_crystal_description Block
_exptl_crystal_F_000 4860
_exptl_crystal_recrystallization_method 'Re-crystallisation from solvent: Et2O/MeCN'
_exptl_crystal_size_max 0.05
_exptl_crystal_size_mid 0.03
_exptl_crystal_size_min 0.02
_refine_diff_density_max 1.321
_refine_diff_density_min -0.616
_refine_diff_density_rms 0.101
_refine_ls_extinction_method none
_refine_ls_goodness_of_fit_ref 1.024
_refine_ls_hydrogen_treatment constr
_refine_ls_matrix_type full
_refine_ls_number_parameters 1259
_refine_ls_number_reflns 14465
_refine_ls_number_restraints 1311
_refine_ls_restrained_S_all 1.029
_refine_ls_R_factor_all 0.1416
_refine_ls_R_factor_gt 0.0986
_refine_ls_shift/su_max 0.001
_refine_ls_shift/su_mean 0.000
_refine_ls_structure_factor_coef Fsqd
_refine_ls_weighting_details 'calc w=1/[\s^2^(Fo^2^)+(0.1595P)^2^+40.9014P] where P=(Fo^2^+2Fc^2^)/3'
_refine_ls_weighting_scheme calc
_refine_ls_wR_factor_gt 0.2640
_refine_ls_wR_factor_ref 0.3017
_reflns_number_gt 9093
_reflns_number_total 14465
_reflns_threshold_expression >2sigma(I)
_cod_data_source_file c5dt04062k2.cif
_cod_data_source_block p21c
_cod_depositor_comments 'Adding full bibliography for 7037717--7037737.cif.'
_cod_original_cell_volume 12659(3)
_cod_original_sg_symbol_H-M P2(1)/c
_cod_database_code 7037723

loop_
_symmetry_equiv_pos_as_xyz
'x, y, z'
'-x, y+1/2, -z+1/2'
'-x, -y, -z'
'x, -y-1/2, z-1/2'

loop_
_atom_site_label
_atom_site_type_symbol
_atom_site_fract_x
_atom_site_fract_y
_atom_site_fract_z
_atom_site_U_iso_or_equiv
_atom_site_adp_type
_atom_site_occupancy
_atom_site_symmetry_multiplicity
_atom_site_calc_flag
_atom_site_refinement_flags
Cr1 Cr 0.26351(8) 1.17414(9) 0.03987(6) 0.0694(5) Uani 0.88 1 d P
Cr2 Cr 0.18366(7) 1.24303(10) 0.10356(6) 0.0678(5) Uani 0.88 1 d P
Cr3 Cr 0.12822(9) 1.16174(10) 0.18104(7) 0.0849(6) Uani 0.88 1 d P
Cr4 Cr 0.14612(8) 0.99454(12) 0.24508(6) 0.0809(6) Uani 0.88 1 d P
Cr5 Cr 0.22692(7) 0.83164(9) 0.25191(5) 0.0569(5) Uani 0.88 1 d P
Cr6 Cr 0.32277(7) 0.77838(9) 0.19861(5) 0.0612(5) Uani 0.88 1 d P
Cr7 Cr 0.35324(7) 0.83902(9) 0.10281(5) 0.0589(5) Uani 0.88 1 d P
Cr8 Cr 0.33676(7) 1.00699(9) 0.04128(5) 0.0617(5) Uani 0.88 1 d P
Ni1 Ni 0.26351(8) 1.17414(9) 0.03987(6) 0.0694(5) Uani 0.13 1 d P
Ni2 Ni 0.18366(7) 1.24303(10) 0.10356(6) 0.0678(5) Uani 0.13 1 d P
Ni3 Ni 0.12822(9) 1.16174(10) 0.18104(7) 0.0849(6) Uani 0.13 1 d P
Ni4 Ni 0.14612(8) 0.99454(12) 0.24508(6) 0.0809(6) Uani 0.13 1 d P
Ni5 Ni 0.22692(7) 0.83164(9) 0.25191(5) 0.0569(5) Uani 0.13 1 d P
Ni6 Ni 0.32277(7) 0.77838(9) 0.19861(5) 0.0612(5) Uani 0.13 1 d P
Ni7 Ni 0.35324(7) 0.83902(9) 0.10281(5) 0.0589(5) Uani 0.13 1 d P
Ni8 Ni 0.33676(7) 1.00699(9) 0.04128(5) 0.0617(5) Uani 0.13 1 d P
F1 F 0.2113(2) 1.1590(3) 0.07444(17) 0.0580(14) Uani 1 1 d .
F2 F 0.1883(2) 1.1746(3) 0.15402(17) 0.0593(14) Uani 1 1 d .
F3 F 0.1465(2) 1.0520(3) 0.18885(18) 0.0663(15) Uani 1 1 d .
F4 F 0.2138(2) 0.9455(3) 0.24000(17) 0.0635(15) Uani 1 1 d .
F5 F 0.2548(2) 0.8297(3) 0.19706(16) 0.0599(14) Uani 1 1 d .
F6 F 0.3352(2) 0.8608(3) 0.15819(16) 0.0540(13) Uani 1 1 d .
F7 F 0.3109(2) 0.9296(3) 0.07615(16) 0.0553(13) Uani 1 1 d .
F8 F 0.3050(2) 1.0864(3) 0.07070(16) 0.0576(14) Uani 1 1 d .
O1 O 0.2202(4) 1.2612(5) 0.0068(3) 0.100(3) Uani 1 1 d .
O2 O 0.1781(4) 1.3150(5) 0.0530(3) 0.096(3) Uani 1 1 d .
O3 O 0.3085(3) 1.2452(4) 0.0856(3) 0.090(3) Uani 1 1 d .
O4 O 0.2578(3) 1.2804(4) 0.1319(3) 0.076(2) Uani 1 1 d .
O5 O 0.1088(3) 1.2121(6) 0.0734(3) 0.089(2) Uani 1 1 d .
O6 O 0.0777(3) 1.1382(5) 0.1206(4) 0.097(3) Uani 1 1 d .
O7 O 0.1555(4) 1.3284(4) 0.1329(3) 0.090(3) Uani 1 1 d .
O8 O 0.1072(5) 1.2717(5) 0.1723(4) 0.125(4) Uani 1 1 d .
O9 O 0.0651(5) 1.1500(6) 0.2037(4) 0.138(5) Uani 1 1 d .
O10 O 0.0770(4) 1.0458(7) 0.2473(3) 0.122(4) Uani 1 1 d .
O11 O 0.1773(5) 1.1880(6) 0.2390(3) 0.126(4) Uani 1 1 d .
O12 O 0.1909(5) 1.0755(7) 0.2811(3) 0.116(3) Uani 1 1 d .
O13 O 0.0996(3) 0.9128(7) 0.2060(4) 0.104(3) Uani 1 1 d .
O14 O 0.1524(4) 0.8074(6) 0.2107(3) 0.091(3) Uani 1 1 d .
O15 O 0.1473(4) 0.9406(7) 0.3008(3) 0.126(4) Uani 1 1 d .
O16 O 0.1993(4) 0.8348(5) 0.3057(3) 0.083(2) Uani 1 1 d .
O17 O 0.2379(4) 0.7184(5) 0.2612(3) 0.092(3) Uani 1 1 d .
O18 O 0.3131(3) 0.6931(4) 0.2374(2) 0.075(2) Uani 1 1 d .
O19 O 0.3028(4) 0.8556(5) 0.2912(2) 0.074(2) Uani 1 1 d .
O20 O 0.3628(3) 0.8394(4) 0.2506(2) 0.0680(19) Uani 1 1 d .
O21 O 0.2829(3) 0.7146(4) 0.1461(2) 0.069(2) Uani 1 1 d .
O22 O 0.2868(3) 0.7741(4) 0.0825(2) 0.0686(19) Uani 1 1 d .
O23 O 0.3937(3) 0.7290(4) 0.1990(2) 0.071(2) Uani 1 1 d .
O24 O 0.3979(3) 0.7485(4) 0.1273(2) 0.073(2) Uani 1 1 d .
O25 O 0.3692(3) 0.8137(4) 0.0460(2) 0.069(2) Uani 1 1 d .
O26 O 0.3671(3) 0.9267(5) 0.0095(2) 0.076(2) Uani 1 1 d .
O27 O 0.4203(3) 0.9021(4) 0.1242(2) 0.0620(18) Uani 1 1 d .
O28 O 0.4057(3) 1.0179(4) 0.0893(3) 0.0700(19) Uani 1 1 d .
O29 O 0.2678(3) 0.9970(4) -0.0071(2) 0.070(2) Uani 1 1 d .
O30 O 0.2203(3) 1.1058(5) -0.0076(2) 0.078(2) Uani 1 1 d .
O31 O 0.3650(3) 1.0846(5) 0.0066(3) 0.083(2) Uani 1 1 d .
O32 O 0.3155(4) 1.1927(5) 0.0044(3) 0.103(3) Uani 1 1 d .
C1 C 0.1904(5) 1.3130(6) 0.0170(4) 0.074(3) Uani 1 1 d D
C2 C 0.1718(5) 1.3770(7) -0.0172(4) 0.094(4) Uani 1 1 d D
C3 C 0.1327(7) 1.4314(9) -0.0036(6) 0.178(10) Uani 1 1 d D
H3A H 0.0956 1.4080 -0.0113 0.267 Uiso 1 1 calc R
H3B H 0.1312 1.4813 -0.0196 0.267 Uiso 1 1 calc R
H3C H 0.1455 1.4406 0.0292 0.267 Uiso 1 1 calc R
C4 C 0.1454(8) 1.3420(9) -0.0628(4) 0.186(11) Uani 1 1 d D
H4A H 0.1667 1.2961 -0.0673 0.279 Uiso 1 1 calc R
H4B H 0.1449 1.3810 -0.0864 0.279 Uiso 1 1 calc R
H4C H 0.1074 1.3262 -0.0646 0.279 Uiso 1 1 calc R
C5 C 0.2231(6) 1.4232(10) -0.0199(6) 0.188(10) Uani 1 1 d D
H5A H 0.2330 1.4613 0.0049 0.283 Uiso 1 1 calc R
H5B H 0.2151 1.4508 -0.0490 0.283 Uiso 1 1 calc R
H5C H 0.2540 1.3869 -0.0174 0.283 Uiso 1 1 calc R
C6 C 0.3011(5) 1.2802(6) 0.1197(4) 0.072(3) Uani 1 1 d .
C7 C 0.3512(6) 1.3286(7) 0.1472(5) 0.106(5) Uani 1 1 d D
C8 C 0.3501(12) 1.4009(11) 0.1193(8) 0.36(3) Uani 1 1 d D
H8A H 0.3273 1.4410 0.1283 0.534 Uiso 1 1 calc R
H8B H 0.3344 1.3883 0.0872 0.534 Uiso 1 1 calc R
H8C H 0.3879 1.4208 0.1243 0.534 Uiso 1 1 calc R
C9 C 0.4035(7) 1.2835(13) 0.1520(8) 0.214(12) Uani 1 1 d D
H9A H 0.4337 1.3081 0.1753 0.321 Uiso 1 1 calc R
H9B H 0.4127 1.2834 0.1231 0.321 Uiso 1 1 calc R
H9C H 0.3985 1.2294 0.1609 0.321 Uiso 1 1 calc R
C10 C 0.3465(9) 1.3500(14) 0.1931(7) 0.225(13) Uani 1 1 d D
H10A H 0.3746 1.3895 0.2066 0.337 Uiso 1 1 calc R
H10B H 0.3524 1.3033 0.2124 0.337 Uiso 1 1 calc R
H10C H 0.3096 1.3714 0.1904 0.337 Uiso 1 1 calc R
C11 C 0.0736(5) 1.1685(8) 0.0834(6) 0.087(4) Uani 1 1 d .
C12 C 0.0198(6) 1.1551(9) 0.0437(6) 0.118(5) Uani 1 1 d D
C13 C -0.0054(11) 1.0826(16) 0.0568(10) 0.30(2) Uani 1 1 d D
H13A H -0.0431 1.0941 0.0580 0.452 Uiso 1 1 calc R
H13B H 0.0169 1.0649 0.0866 0.452 Uiso 1 1 calc R
H13C H -0.0064 1.0415 0.0343 0.452 Uiso 1 1 calc R
C14 C 0.0342(9) 1.142(2) 0.0007(6) 0.31(2) Uani 1 1 d D
H14A H 0.0025 1.1186 -0.0217 0.460 Uiso 1 1 calc R
H14B H 0.0659 1.1058 0.0061 0.460 Uiso 1 1 calc R
H14C H 0.0440 1.1917 -0.0108 0.460 Uiso 1 1 calc R
C15 C -0.0158(9) 1.2253(15) 0.0426(12) 0.47(4) Uani 1 1 d D
H15A H 0.0033 1.2721 0.0361 0.709 Uiso 1 1 calc R
H15B H -0.0232 1.2314 0.0721 0.709 Uiso 1 1 calc R
H15C H -0.0508 1.2186 0.0190 0.709 Uiso 1 1 calc R
C16 C 0.1242(5) 1.3305(7) 0.1580(4) 0.079(3) Uani 1 1 d .
C17 C 0.1029(5) 1.4086(7) 0.1679(4) 0.092(4) Uani 1 1 d D
C18 C 0.0418(6) 1.4090(10) 0.1443(7) 0.174(9) Uani 1 1 d D
H18A H 0.0360 1.3967 0.1121 0.262 Uiso 1 1 calc R
H18B H 0.0266 1.4609 0.1472 0.262 Uiso 1 1 calc R
H18C H 0.0232 1.3696 0.1581 0.262 Uiso 1 1 calc R
C19 C 0.1329(7) 1.4761(7) 0.1540(6) 0.134(6) Uani 1 1 d D
H19A H 0.1729 1.4689 0.1665 0.201 Uiso 1 1 calc R
H19B H 0.1217 1.5251 0.1656 0.201 Uiso 1 1 calc R
H19C H 0.1236 1.4785 0.1209 0.201 Uiso 1 1 calc R
C20 C 0.1107(9) 1.4155(10) 0.2188(4) 0.179(9) Uani 1 1 d D
H20A H 0.0936 1.3702 0.2293 0.269 Uiso 1 1 calc R
H20B H 0.0931 1.4637 0.2252 0.269 Uiso 1 1 calc R
H20C H 0.1503 1.4168 0.2346 0.269 Uiso 1 1 calc R
C21 C 0.0521(7) 1.1065(9) 0.2313(6) 0.119(6) Uani 1 1 d .
C22 C -0.0062(8) 1.1209(9) 0.2403(6) 0.154(9) Uani 1 1 d D
C23 C -0.0023(7) 1.0971(9) 0.2878(5) 0.160(8) Uani 1 1 d D
H23A H -0.0389 1.1014 0.2931 0.240 Uiso 1 1 calc R
H23B H 0.0239 1.1315 0.3089 0.240 Uiso 1 1 calc R
H23C H 0.0106 1.0427 0.2926 0.240 Uiso 1 1 calc R
C24 C -0.0447(9) 1.0711(19) 0.2059(8) 0.32(2) Uani 1 1 d D
H24A H -0.0278 1.0196 0.2048 0.479 Uiso 1 1 calc R
H24B H -0.0523 1.0962 0.1761 0.479 Uiso 1 1 calc R
H24C H -0.0795 1.0645 0.2141 0.479 Uiso 1 1 calc R
C25 C -0.0192(11) 1.2079(11) 0.2324(10) 0.279(19) Uani 1 1 d D
H25A H 0.0107 1.2336 0.2231 0.419 Uiso 1 1 calc R
H25B H -0.0226 1.2318 0.2606 0.419 Uiso 1 1 calc R
H25C H -0.0542 1.2141 0.2087 0.419 Uiso 1 1 calc R
C26 C 0.2017(8) 1.1445(15) 0.2751(6) 0.127(7) Uani 1 1 d .
C27 C 0.2378(9) 1.1977(16) 0.3132(7) 0.235(15) Uani 1 1 d D
C28 C 0.2698(15) 1.257(2) 0.2945(10) 0.36(3) Uani 1 1 d D
H28A H 0.2544 1.3090 0.2960 0.541 Uiso 1 1 calc R
H28B H 0.2671 1.2437 0.2629 0.541 Uiso 1 1 calc R
H28C H 0.3087 1.2557 0.3123 0.541 Uiso 1 1 calc R
C29 C 0.2768(14) 1.1424(19) 0.3441(11) 0.50(5) Uani 1 1 d D
H29A H 0.2567 1.1118 0.3614 0.752 Uiso 1 1 calc R
H29B H 0.3064 1.1723 0.3651 0.752 Uiso 1 1 calc R
H29C H 0.2930 1.1069 0.3262 0.752 Uiso 1 1 calc R
C30 C 0.1991(11) 1.2349(14) 0.3357(7) 0.267(17) Uani 1 1 d D
H30A H 0.2025 1.2092 0.3649 0.401 Uiso 1 1 calc R
H30B H 0.1611 1.2294 0.3164 0.401 Uiso 1 1 calc R
H30C H 0.2082 1.2906 0.3407 0.401 Uiso 1 1 calc R
C31 C 0.1106(8) 0.8429(12) 0.1962(4) 0.096(5) Uani 1 1 d .
N1 N -0.0145(6) 0.7254(12) 0.0929(5) 0.280(16) Uani 1 1 d G
C32 C 0.0360(7) 0.6876(8) 0.1100(5) 0.194(10) Uani 1 1 d G
H32 H 0.0421 0.6377 0.0985 0.233 Uiso 1 1 calc R
C33 C 0.0776(5) 0.7228(8) 0.1438(4) 0.144(7) Uani 1 1 d G
H33 H 0.1121 0.6970 0.1555 0.173 Uiso 1 1 calc R
C34 C 0.0687(6) 0.7959(8) 0.1606(4) 0.123(6) Uani 1 1 d G
C35 C 0.0182(7) 0.8337(8) 0.1436(7) 0.238(16) Uani 1 1 d G
H35 H 0.0121 0.8836 0.1550 0.286 Uiso 1 1 calc R
C36 C -0.0234(6) 0.7984(11) 0.1097(7) 0.54(6) Uani 1 1 d G
H36 H -0.0579 0.8242 0.0981 0.651 Uiso 1 1 calc R
C41 C 0.1716(6) 0.8809(9) 0.3208(4) 0.081(4) Uani 1 1 d .
C42 C 0.1648(5) 0.8629(7) 0.3681(4) 0.090(4) Uani 1 1 d D
C43 C 0.1166(6) 0.9073(10) 0.3756(5) 0.149(7) Uani 1 1 d D
H43A H 0.1216 0.9635 0.3715 0.223 Uiso 1 1 calc R
H43B H 0.1143 0.8978 0.4065 0.223 Uiso 1 1 calc R
H43C H 0.0823 0.8897 0.3538 0.223 Uiso 1 1 calc R
C44 C 0.2183(7) 0.8944(10) 0.3999(5) 0.153(7) Uani 1 1 d D
H44A H 0.2425 0.8504 0.4132 0.229 Uiso 1 1 calc R
H44B H 0.2097 0.9249 0.4241 0.229 Uiso 1 1 calc R
H44C H 0.2370 0.9280 0.3829 0.229 Uiso 1 1 calc R
C45 C 0.1642(7) 0.7764(7) 0.3757(5) 0.134(6) Uani 1 1 d D
H45A H 0.1274 0.7555 0.3604 0.201 Uiso 1 1 calc R
H45B H 0.1727 0.7658 0.4083 0.201 Uiso 1 1 calc R
H45C H 0.1920 0.7511 0.3635 0.201 Uiso 1 1 calc R
C46 C 0.2743(6) 0.6768(7) 0.2557(3) 0.073(3) Uani 1 1 d .
C47 C 0.2806(5) 0.5918(7) 0.2772(3) 0.085(4) Uani 1 1 d D
C48 C 0.2972(10) 0.5338(8) 0.2468(6) 0.192(11) Uani 1 1 d D
H48A H 0.3366 0.5402 0.2490 0.287 Uiso 1 1 calc R
H48B H 0.2752 0.5426 0.2155 0.287 Uiso 1 1 calc R
H48C H 0.2906 0.4805 0.2561 0.287 Uiso 1 1 calc R
C49 C 0.2251(6) 0.5680(9) 0.2838(6) 0.140(6) Uani 1 1 d D
H49A H 0.2287 0.5168 0.2989 0.209 Uiso 1 1 calc R
H49B H 0.1975 0.5646 0.2543 0.209 Uiso 1 1 calc R
H49C H 0.2134 0.6072 0.3026 0.209 Uiso 1 1 calc R
C50 C 0.3219(7) 0.5982(10) 0.3236(5) 0.163(8) Uani 1 1 d D
H50A H 0.3234 0.5483 0.3397 0.244 Uiso 1 1 calc R
H50B H 0.3105 0.6400 0.3409 0.244 Uiso 1 1 calc R
H50C H 0.3587 0.6103 0.3201 0.244 Uiso 1 1 calc R
C51 C 0.3505(6) 0.8582(6) 0.2870(4) 0.068(3) Uani 1 1 d .
C52 C 0.3989(5) 0.8815(6) 0.3277(4) 0.086(4) Uani 1 1 d D
C53 C 0.4220(8) 0.8045(9) 0.3496(5) 0.177(10) Uani 1 1 d D
H53A H 0.4396 0.7762 0.3296 0.266 Uiso 1 1 calc R
H53B H 0.3918 0.7727 0.3548 0.266 Uiso 1 1 calc R
H53C H 0.4494 0.8149 0.3787 0.266 Uiso 1 1 calc R
C54 C 0.3780(8) 0.9306(14) 0.3597(7) 0.245(15) Uani 1 1 d D
H54A H 0.3775 0.9858 0.3507 0.368 Uiso 1 1 calc R
H54B H 0.4023 0.9243 0.3905 0.368 Uiso 1 1 calc R
H54C H 0.3404 0.9140 0.3588 0.368 Uiso 1 1 calc R
C55 C 0.4426(6) 0.9245(10) 0.3129(5) 0.143(7) Uani 1 1 d D
H55A H 0.4279 0.9750 0.2997 0.214 Uiso 1 1 calc R
H55B H 0.4539 0.8933 0.2902 0.214 Uiso 1 1 calc R
H55C H 0.4747 0.9334 0.3391 0.214 Uiso 1 1 calc R
C56 C 0.2693(5) 0.7215(6) 0.1036(4) 0.067(3) Uani 1 1 d .
C57 C 0.2310(6) 0.6603(7) 0.0764(4) 0.098(4) Uani 1 1 d D
C58 C 0.2053(11) 0.6845(13) 0.0290(5) 0.258(17) Uani 1 1 d D
H58A H 0.2142 0.6460 0.0084 0.386 Uiso 1 1 calc R
H58B H 0.2196 0.7360 0.0237 0.386 Uiso 1 1 calc R
H58C H 0.1651 0.6875 0.0235 0.386 Uiso 1 1 calc R
C59 C 0.1860(11) 0.6419(19) 0.0973(6) 0.37(3) Uani 1 1 d D
H59A H 0.1501 0.6503 0.0751 0.555 Uiso 1 1 calc R
H59B H 0.1891 0.6761 0.1235 0.555 Uiso 1 1 calc R
H59C H 0.1890 0.5870 0.1072 0.555 Uiso 1 1 calc R
C60 C 0.2675(11) 0.5894(14) 0.0799(13) 0.51(5) Uani 1 1 d D
H60A H 0.2770 0.5821 0.0514 0.760 Uiso 1 1 calc R
H60B H 0.2478 0.5430 0.0861 0.760 Uiso 1 1 calc R
H60C H 0.3014 0.5969 0.1046 0.760 Uiso 1 1 calc R
C61 C 0.4147(5) 0.7167(6) 0.1674(4) 0.072(3) Uani 1 1 d .
C62 C 0.4637(6) 0.6644(7) 0.1759(5) 0.098(4) Uani 1 1 d D
C63 C 0.4470(10) 0.5890(10) 0.1922(11) 0.30(2) Uani 1 1 d D
H63A H 0.4799 0.5621 0.2109 0.456 Uiso 1 1 calc R
H63B H 0.4289 0.5560 0.1662 0.456 Uiso 1 1 calc R
H63C H 0.4212 0.5991 0.2103 0.456 Uiso 1 1 calc R
C64 C 0.5066(9) 0.7010(18) 0.2150(11) 0.42(3) Uani 1 1 d D
H64A H 0.5346 0.7276 0.2036 0.631 Uiso 1 1 calc R
H64B H 0.5243 0.6600 0.2365 0.631 Uiso 1 1 calc R
H64C H 0.4887 0.7391 0.2302 0.631 Uiso 1 1 calc R
C65 C 0.4851(13) 0.6553(18) 0.1360(7) 0.37(3) Uani 1 1 d D
H65A H 0.4982 0.7061 0.1283 0.548 Uiso 1 1 calc R
H65B H 0.4555 0.6359 0.1103 0.548 Uiso 1 1 calc R
H65C H 0.5158 0.6178 0.1430 0.548 Uiso 1 1 calc R
C66 C 0.3720(4) 0.8538(7) 0.0127(3) 0.056(3) Uani 1 1 d .
C67 C 0.3803(4) 0.8092(6) -0.0283(3) 0.070(3) Uani 1 1 d D
C68 C 0.4096(5) 0.8620(7) -0.0547(4) 0.086(4) Uani 1 1 d D
H68A H 0.3861 0.9072 -0.0667 0.130 Uiso 1 1 calc R
H68B H 0.4167 0.8323 -0.0798 0.130 Uiso 1 1 calc R
H68C H 0.4448 0.8802 -0.0344 0.130 Uiso 1 1 calc R
C69 C 0.3223(4) 0.7912(8) -0.0579(4) 0.093(4) Uani 1 1 d D
H69A H 0.3042 0.7541 -0.0422 0.140 Uiso 1 1 calc R
H69B H 0.3245 0.7682 -0.0866 0.140 Uiso 1 1 calc R
H69C H 0.3006 0.8398 -0.0641 0.140 Uiso 1 1 calc R
C70 C 0.4116(5) 0.7344(6) -0.0131(4) 0.090(4) Uani 1 1 d D
H70A H 0.4449 0.7458 0.0116 0.135 Uiso 1 1 calc R
H70B H 0.4224 0.7111 -0.0386 0.135 Uiso 1 1 calc R
H70C H 0.3880 0.6976 -0.0025 0.135 Uiso 1 1 calc R
C71 C 0.4347(4) 0.9697(7) 0.1182(3) 0.057(3) Uani 1 1 d .
C72 C 0.4902(5) 0.9995(6) 0.1461(4) 0.074(3) Uani 1 1 d D
C73 C 0.5324(6) 0.9656(9) 0.1243(6) 0.138(6) Uani 1 1 d D
H73A H 0.5347 0.9087 0.1289 0.207 Uiso 1 1 calc R
H73B H 0.5687 0.9892 0.1380 0.207 Uiso 1 1 calc R
H73C H 0.5209 0.9770 0.0917 0.207 Uiso 1 1 calc R
C74 C 0.5006(7) 0.9656(9) 0.1933(4) 0.139(6) Uani 1 1 d D
H74A H 0.4700 0.9798 0.2058 0.209 Uiso 1 1 calc R
H74B H 0.5354 0.9866 0.2128 0.209 Uiso 1 1 calc R
H74C H 0.5032 0.9084 0.1919 0.209 Uiso 1 1 calc R
C75 C 0.4942(6) 1.0872(6) 0.1482(5) 0.113(5) Uani 1 1 d D
H75A H 0.4890 1.1080 0.1176 0.169 Uiso 1 1 calc R
H75B H 0.5307 1.1026 0.1674 0.169 Uiso 1 1 calc R
H75C H 0.4654 1.1081 0.1608 0.169 Uiso 1 1 calc R
C76 C 0.2265(5) 1.0393(7) -0.0233(3) 0.059(3) Uani 1 1 d .
C77 C 0.1835(5) 1.0129(7) -0.0655(4) 0.086(4) Uani 1 1 d D
C78 C 0.1282(6) 1.0501(11) -0.0699(7) 0.183(10) Uani 1 1 d D
H78A H 0.1210 1.0515 -0.0401 0.274 Uiso 1 1 calc R
H78B H 0.0993 1.0195 -0.0910 0.274 Uiso 1 1 calc R
H78C H 0.1283 1.1037 -0.0814 0.274 Uiso 1 1 calc R
C79 C 0.1766(7) 0.9252(8) -0.0640(6) 0.150(7) Uani 1 1 d D
H79A H 0.2115 0.8995 -0.0638 0.225 Uiso 1 1 calc R
H79B H 0.1474 0.9083 -0.0907 0.225 Uiso 1 1 calc R
H79C H 0.1664 0.9109 -0.0365 0.225 Uiso 1 1 calc R
C80 C 0.2058(8) 1.0328(16) -0.1045(5) 0.241(15) Uani 1 1 d D
H80A H 0.2076 1.0899 -0.1073 0.361 Uiso 1 1 calc R
H80B H 0.1815 1.0108 -0.1324 0.361 Uiso 1 1 calc R
H80C H 0.2431 1.0106 -0.0992 0.361 Uiso 1 1 calc R
C81 C 0.3537(5) 1.1535(8) -0.0029(4) 0.076(3) Uani 1 1 d .
C82 C 0.3807(7) 1.1841(9) -0.0426(8) 0.66(5) Uani 1 1 d D
C83 C 0.3522(16) 1.156(2) -0.0905(8) 0.75(8) Uani 1 1 d D
H83A H 0.3589 1.1001 -0.0929 1.128 Uiso 1 1 calc R
H83B H 0.3672 1.1851 -0.1121 1.128 Uiso 1 1 calc R
H83C H 0.3123 1.1659 -0.0974 1.128 Uiso 1 1 calc R
C84 C 0.4370(6) 1.1539(10) -0.0300(6) 0.159(8) Uani 1 1 d D
H84A H 0.4534 1.1616 -0.0551 0.238 Uiso 1 1 calc R
H84B H 0.4365 1.0979 -0.0231 0.238 Uiso 1 1 calc R
H84C H 0.4590 1.1820 -0.0032 0.238 Uiso 1 1 calc R
C85 C 0.3738(7) 1.2710(8) -0.0411(6) 0.149(7) Uani 1 1 d D
H85A H 0.4024 1.2926 -0.0154 0.224 Uiso 1 1 calc R
H85B H 0.3371 1.2830 -0.0375 0.224 Uiso 1 1 calc R
H85C H 0.3773 1.2942 -0.0693 0.224 Uiso 1 1 calc R
N2 N 0.2407(6) 0.9836(6) 0.1597(3) 0.103(4) Uani 1 1 d .
H2A H 0.2181 0.9988 0.1771 0.123 Uiso 1 1 calc R
H2B H 0.2552 0.9354 0.1700 0.123 Uiso 1 1 calc R
C90 C 0.2068(6) 0.9747(8) 0.1132(4) 0.088(4) Uani 1 1 d .
H90A H 0.2313 0.9621 0.0938 0.106 Uiso 1 1 calc R
H90B H 0.1886 1.0254 0.1027 0.106 Uiso 1 1 calc R
C91 C 0.1631(8) 0.9125(12) 0.1067(5) 0.148(7) Uani 1 1 d .
H91A H 0.1810 0.8611 0.1161 0.177 Uiso 1 1 calc R
H91B H 0.1385 0.9242 0.1260 0.177 Uiso 1 1 calc R
C92 C 0.1314(8) 0.9082(15) 0.0610(7) 0.191(10) Uani 1 1 d .
H92A H 0.1312 0.9596 0.0467 0.286 Uiso 1 1 calc R
H92B H 0.0934 0.8929 0.0596 0.286 Uiso 1 1 calc R
H92C H 0.1477 0.8693 0.0451 0.286 Uiso 1 1 calc R
C93 C 0.2856(6) 1.0387(8) 0.1669(5) 0.090(4) Uani 1 1 d .
H93A H 0.2708 1.0911 0.1562 0.107 Uiso 1 1 calc R
H93B H 0.3110 1.0225 0.1491 0.107 Uiso 1 1 calc R
C94 C 0.3176(10) 1.0433(10) 0.2169(6) 0.153(8) Uani 1 1 d .
H94A H 0.2922 1.0603 0.2347 0.183 Uiso 1 1 calc R
H94B H 0.3319 0.9907 0.2278 0.183 Uiso 1 1 calc R
C95 C 0.3609(8) 1.0950(12) 0.2238(7) 0.162(8) Uani 1 1 d .
H95A H 0.3811 1.0858 0.2013 0.243 Uiso 1 1 calc R
H95B H 0.3859 1.0875 0.2543 0.243 Uiso 1 1 calc R
H95C H 0.3466 1.1488 0.2208 0.243 Uiso 1 1 calc R

loop_
_atom_site_aniso_label
_atom_site_aniso_U_11
_atom_site_aniso_U_22
_atom_site_aniso_U_33
_atom_site_aniso_U_23
_atom_site_aniso_U_13
_atom_site_aniso_U_12
Cr1 0.0950(13) 0.0543(10) 0.0750(12) 0.0034(8) 0.0504(10) 0.0022(9)
Cr2 0.0812(12) 0.0673(11) 0.0651(11) -0.0004(8) 0.0370(10) 0.0058(9)
Cr3 0.1130(16) 0.0673(12) 0.1006(15) 0.0036(10) 0.0731(13) 0.0031(10)
Cr4 0.0925(14) 0.0987(14) 0.0657(12) 0.0202(10) 0.0455(11) 0.0210(11)
Cr5 0.0735(11) 0.0562(10) 0.0504(9) -0.0033(7) 0.0328(8) -0.0083(8)
Cr6 0.0820(12) 0.0583(10) 0.0490(9) 0.0007(7) 0.0276(9) 0.0000(8)
Cr7 0.0805(12) 0.0520(9) 0.0507(10) -0.0011(7) 0.0292(8) 0.0009(8)
Cr8 0.0766(12) 0.0636(10) 0.0520(10) 0.0054(8) 0.0297(9) 0.0068(8)
Ni1 0.0950(13) 0.0543(10) 0.0750(12) 0.0034(8) 0.0504(10) 0.0022(9)
Ni2 0.0812(12) 0.0673(11) 0.0651(11) -0.0004(8) 0.0370(10) 0.0058(9)
Ni3 0.1130(16) 0.0673(12) 0.1006(15) 0.0036(10) 0.0731(13) 0.0031(10)
Ni4 0.0925(14) 0.0987(14) 0.0657(12) 0.0202(10) 0.0455(11) 0.0210(11)
Ni5 0.0735(11) 0.0562(10) 0.0504(9) -0.0033(7) 0.0328(8) -0.0083(8)
Ni6 0.0820(12) 0.0583(10) 0.0490(9) 0.0007(7) 0.0276(9) 0.0000(8)
Ni7 0.0805(12) 0.0520(9) 0.0507(10) -0.0011(7) 0.0292(8) 0.0009(8)
Ni8 0.0766(12) 0.0636(10) 0.0520(10) 0.0054(8) 0.0297(9) 0.0068(8)
F1 0.072(4) 0.058(3) 0.052(3) -0.006(3) 0.030(3) -0.007(3)
F2 0.066(4) 0.061(3) 0.058(3) 0.000(3) 0.031(3) 0.001(3)
F3 0.090(4) 0.057(3) 0.062(3) 0.003(3) 0.039(3) -0.001(3)
F4 0.077(4) 0.061(3) 0.060(3) 0.001(3) 0.032(3) 0.000(3)
F5 0.074(4) 0.067(3) 0.044(3) -0.003(3) 0.025(3) -0.005(3)
F6 0.066(3) 0.059(3) 0.043(3) 0.000(2) 0.026(3) 0.000(3)
F7 0.062(3) 0.058(3) 0.050(3) -0.003(2) 0.022(3) -0.004(3)
F8 0.069(4) 0.058(3) 0.053(3) -0.003(3) 0.029(3) -0.001(3)
O1 0.155(8) 0.064(5) 0.112(7) 0.028(5) 0.087(7) 0.031(5)
O2 0.131(7) 0.082(6) 0.097(6) 0.022(5) 0.066(6) 0.037(5)
O3 0.081(6) 0.068(5) 0.131(7) -0.042(5) 0.050(5) -0.026(4)
O4 0.085(6) 0.071(5) 0.082(5) -0.018(4) 0.041(5) -0.018(4)
O5 0.062(5) 0.138(8) 0.065(5) -0.017(5) 0.016(4) -0.004(5)
O6 0.075(6) 0.092(6) 0.117(7) 0.040(6) 0.018(5) -0.016(5)
O7 0.128(7) 0.069(5) 0.097(6) 0.010(4) 0.068(6) 0.029(5)
O8 0.194(11) 0.072(6) 0.161(9) 0.013(6) 0.137(9) 0.012(6)
O9 0.164(10) 0.094(7) 0.216(12) 0.062(7) 0.151(10) 0.040(6)
O10 0.121(8) 0.151(9) 0.124(8) 0.066(7) 0.083(7) 0.051(7)
O11 0.222(12) 0.110(7) 0.065(6) -0.035(5) 0.073(7) -0.060(8)
O12 0.148(10) 0.124(8) 0.074(6) -0.006(6) 0.027(6) 0.030(8)
O13 0.062(5) 0.105(7) 0.137(9) 0.052(7) 0.010(5) -0.018(5)
O14 0.078(6) 0.114(7) 0.082(6) -0.021(5) 0.022(5) -0.032(6)
O15 0.158(9) 0.152(9) 0.099(7) 0.067(7) 0.090(7) 0.076(8)
O16 0.107(6) 0.091(6) 0.072(5) -0.002(4) 0.059(5) -0.006(5)
O17 0.124(7) 0.069(5) 0.108(7) 0.003(5) 0.075(6) -0.008(5)
O18 0.103(6) 0.074(5) 0.059(5) 0.014(4) 0.039(5) 0.007(4)
O19 0.083(6) 0.090(6) 0.049(4) -0.006(4) 0.020(4) -0.002(4)
O20 0.076(5) 0.092(5) 0.038(4) -0.009(4) 0.021(4) -0.015(4)
O21 0.104(6) 0.053(4) 0.058(5) -0.011(3) 0.035(4) -0.022(4)
O22 0.093(5) 0.070(5) 0.044(4) -0.001(4) 0.023(4) -0.016(4)
O23 0.091(5) 0.081(5) 0.052(4) 0.013(4) 0.036(4) 0.020(4)
O24 0.100(6) 0.056(4) 0.069(5) 0.010(4) 0.037(4) 0.016(4)
O25 0.111(6) 0.052(4) 0.055(4) 0.005(3) 0.043(4) 0.005(4)
O26 0.102(6) 0.077(6) 0.064(5) 0.013(4) 0.048(4) 0.026(4)
O27 0.062(5) 0.057(4) 0.069(5) 0.012(4) 0.021(4) 0.000(3)
O28 0.065(5) 0.067(5) 0.074(5) 0.006(4) 0.012(4) -0.001(4)
O29 0.090(6) 0.067(5) 0.047(4) -0.004(3) 0.009(4) 0.015(4)
O30 0.102(6) 0.083(6) 0.046(4) -0.002(4) 0.018(4) 0.028(5)
O31 0.114(7) 0.072(5) 0.086(6) 0.029(4) 0.067(5) 0.022(5)
O32 0.139(8) 0.076(5) 0.137(8) 0.030(5) 0.107(7) 0.025(5)
C1 0.101(9) 0.062(7) 0.071(8) 0.006(6) 0.044(7) 0.006(7)
C2 0.138(12) 0.069(8) 0.078(9) 0.017(7) 0.035(8) 0.018(8)
C3 0.23(2) 0.161(17) 0.181(18) 0.090(15) 0.126(17) 0.115(17)
C4 0.32(3) 0.118(13) 0.069(10) 0.003(9) -0.024(14) 0.061(16)
C5 0.20(2) 0.19(2) 0.20(2) 0.109(17) 0.095(18) 0.006(17)
C6 0.088(9) 0.048(6) 0.068(8) -0.009(6) 0.001(7) -0.004(6)
C7 0.097(11) 0.068(9) 0.142(14) 0.002(9) 0.013(10) -0.023(8)
C8 0.40(5) 0.132(19) 0.38(4) 0.08(2) -0.15(4) -0.17(3)
C9 0.105(15) 0.25(3) 0.27(3) -0.10(2) 0.031(17) -0.045(17)
C10 0.17(2) 0.26(3) 0.22(3) -0.16(2) 0.016(18) -0.020(19)
C11 0.068(9) 0.071(9) 0.116(12) -0.023(8) 0.017(9) -0.003(7)
C12 0.069(9) 0.129(13) 0.145(15) -0.010(11) 0.010(10) -0.016(9)
C13 0.18(2) 0.37(5) 0.29(4) 0.08(3) -0.04(2) -0.14(3)
C14 0.16(2) 0.64(7) 0.103(16) -0.11(3) 0.009(15) -0.08(3)
C15 0.17(2) 0.44(5) 0.62(7) -0.42(5) -0.22(3) 0.20(3)
C16 0.100(9) 0.072(8) 0.082(8) -0.006(7) 0.055(8) 0.010(7)
C17 0.117(11) 0.083(9) 0.095(10) -0.004(7) 0.062(9) 0.010(8)
C18 0.114(15) 0.114(14) 0.28(3) -0.041(15) 0.035(16) 0.023(11)
C19 0.191(17) 0.065(9) 0.173(16) -0.010(10) 0.096(14) 0.001(10)
C20 0.30(3) 0.135(15) 0.125(15) -0.014(12) 0.101(17) 0.073(17)
C21 0.159(15) 0.100(11) 0.135(13) 0.042(10) 0.100(12) 0.061(11)
C22 0.157(18) 0.148(16) 0.20(2) 0.088(15) 0.127(17) 0.074(14)
C23 0.211(19) 0.126(13) 0.21(2) 0.051(13) 0.180(18) 0.032(13)
C24 0.118(19) 0.66(8) 0.21(3) 0.00(4) 0.11(2) -0.01(3)
C25 0.28(3) 0.18(2) 0.49(5) 0.18(3) 0.28(3) 0.14(2)
C26 0.147(15) 0.19(2) 0.060(10) -0.054(13) 0.053(10) -0.047(15)
C27 0.20(3) 0.35(4) 0.14(2) -0.17(3) 0.03(2) -0.07(3)
C28 0.38(5) 0.47(6) 0.21(3) -0.11(4) 0.04(3) -0.29(5)
C29 0.43(6) 0.52(7) 0.32(5) -0.30(5) -0.27(5) 0.31(6)
C30 0.47(5) 0.21(3) 0.15(2) -0.115(19) 0.14(3) -0.05(3)
C31 0.098(12) 0.129(14) 0.049(8) 0.031(9) 0.000(8) -0.054(12)
N1 0.163(19) 0.38(4) 0.21(2) 0.10(2) -0.092(17) -0.03(2)
C32 0.26(3) 0.159(19) 0.16(2) -0.063(17) 0.06(2) -0.08(2)
C33 0.179(18) 0.140(16) 0.102(13) -0.034(11) 0.020(12) -0.067(15)
C34 0.120(14) 0.140(15) 0.101(12) 0.040(12) 0.017(11) -0.032(12)
C35 0.118(17) 0.18(2) 0.39(4) -0.08(3) 0.01(2) -0.017(17)
C36 1.06(18) 0.13(3) 0.55(10) -0.04(4) 0.41(11) -0.03(6)
C41 0.113(10) 0.097(10) 0.049(7) -0.002(7) 0.050(8) -0.018(8)
C42 0.118(11) 0.096(10) 0.066(8) -0.002(7) 0.040(8) -0.008(8)
C43 0.156(15) 0.22(2) 0.105(12) 0.056(12) 0.092(12) 0.065(14)
C44 0.22(2) 0.171(17) 0.072(10) 0.006(11) 0.052(13) 0.036(16)
C45 0.24(2) 0.093(11) 0.097(11) 0.020(8) 0.088(13) -0.016(11)
C46 0.110(10) 0.074(8) 0.038(6) -0.017(6) 0.027(7) -0.028(8)
C47 0.124(11) 0.076(8) 0.060(7) -0.005(6) 0.036(7) -0.037(8)
C48 0.39(3) 0.058(9) 0.190(19) -0.013(11) 0.19(2) -0.011(14)
C49 0.183(18) 0.098(11) 0.138(14) 0.024(10) 0.047(13) -0.040(11)
C50 0.22(2) 0.127(14) 0.111(13) 0.055(11) -0.014(13) -0.037(13)
C51 0.098(10) 0.055(6) 0.049(7) 0.002(5) 0.017(7) -0.008(6)
C52 0.121(11) 0.089(9) 0.052(7) 0.001(6) 0.029(7) -0.027(8)
C53 0.22(2) 0.165(17) 0.094(12) 0.059(12) -0.047(13) -0.050(15)
C54 0.156(18) 0.40(4) 0.18(2) -0.21(3) 0.045(16) -0.07(2)
C55 0.126(13) 0.195(18) 0.093(11) 0.026(11) 0.005(10) -0.072(13)
C56 0.090(8) 0.062(7) 0.049(7) -0.014(6) 0.021(6) -0.014(6)
C57 0.138(12) 0.081(9) 0.068(8) -0.011(7) 0.017(8) -0.046(9)
C58 0.37(4) 0.26(3) 0.101(15) 0.003(15) -0.013(18) -0.24(3)
C59 0.48(5) 0.54(6) 0.101(15) -0.09(2) 0.10(2) -0.44(5)
C60 0.30(4) 0.25(3) 0.75(9) -0.36(5) -0.23(5) 0.07(3)
C61 0.092(9) 0.049(6) 0.077(9) 0.008(6) 0.029(7) 0.010(6)
C62 0.100(10) 0.090(10) 0.104(10) 0.029(8) 0.027(9) 0.039(8)
C63 0.30(3) 0.141(19) 0.57(6) 0.16(3) 0.29(4) 0.15(2)
C64 0.13(2) 0.36(5) 0.62(8) -0.13(5) -0.14(3) 0.16(3)
C65 0.47(5) 0.50(5) 0.21(3) 0.19(3) 0.23(3) 0.42(5)
C66 0.057(6) 0.062(7) 0.053(7) -0.003(6) 0.020(5) 0.011(5)
C67 0.072(8) 0.089(8) 0.051(6) -0.009(6) 0.023(6) 0.005(6)
C68 0.107(10) 0.091(9) 0.075(8) -0.005(7) 0.048(8) 0.004(7)
C69 0.088(9) 0.131(11) 0.066(8) -0.030(8) 0.031(7) -0.003(8)
C70 0.125(11) 0.082(8) 0.078(8) -0.011(7) 0.051(8) 0.031(8)
C71 0.055(7) 0.071(8) 0.051(6) -0.011(6) 0.024(6) 0.005(6)
C72 0.075(8) 0.083(8) 0.065(7) -0.009(6) 0.022(6) 0.008(6)
C73 0.099(11) 0.149(14) 0.180(17) -0.063(13) 0.064(12) -0.018(10)
C74 0.154(16) 0.128(13) 0.106(12) -0.024(11) -0.012(11) -0.017(11)
C75 0.106(11) 0.096(11) 0.139(13) -0.031(9) 0.037(10) -0.017(8)
C76 0.070(8) 0.065(7) 0.046(6) 0.006(6) 0.023(6) 0.006(6)
C77 0.092(10) 0.100(10) 0.067(8) -0.006(7) 0.025(7) -0.008(8)
C78 0.094(12) 0.20(2) 0.21(2) -0.047(17) -0.034(13) 0.062(13)
C79 0.111(13) 0.134(15) 0.185(18) -0.057(13) 0.007(12) -0.011(11)
C80 0.19(2) 0.48(4) 0.047(9) -0.005(16) 0.019(11) -0.13(3)
C81 0.092(9) 0.091(10) 0.059(7) 0.008(7) 0.044(7) -0.014(8)
C82 0.52(5) 0.41(4) 1.38(12) 0.74(7) 0.82(7) 0.43(4)
C83 1.3(2) 0.88(14) 0.30(5) -0.17(7) 0.54(10) -0.58(14)
C84 0.186(19) 0.181(19) 0.137(15) -0.019(13) 0.093(14) -0.083(16)
C85 0.181(17) 0.143(15) 0.161(16) 0.026(12) 0.110(14) -0.033(13)
N2 0.160(11) 0.089(8) 0.066(7) 0.002(6) 0.044(7) 0.010(8)
C90 0.103(10) 0.117(11) 0.054(8) 0.022(7) 0.038(7) 0.026(9)
C91 0.166(17) 0.188(19) 0.080(11) -0.011(11) 0.018(11) -0.052(15)
C92 0.115(15) 0.31(3) 0.121(16) 0.018(17) -0.016(12) 0.005(17)
C93 0.092(9) 0.087(9) 0.102(11) 0.018(8) 0.048(8) 0.013(8)
C94 0.24(2) 0.114(13) 0.101(13) -0.002(10) 0.047(14) -0.066(15)
C95 0.154(17) 0.161(18) 0.158(18) 0.019(14) 0.022(14) -0.039(15)

loop_
_atom_type_symbol
_atom_type_description
_atom_type_scat_dispersion_real
_atom_type_scat_dispersion_imag
_atom_type_scat_source
C C 0.0033 0.0016 'International Tables Vol C Tables 4.2.6.8 and 6.1.1.4'
H H 0.0000 0.0000 'International Tables Vol C Tables 4.2.6.8 and 6.1.1.4'
N N 0.0061 0.0033 'International Tables Vol C Tables 4.2.6.8 and 6.1.1.4'
O O 0.0106 0.0060 'International Tables Vol C Tables 4.2.6.8 and 6.1.1.4'
F F 0.0171 0.0103 'International Tables Vol C Tables 4.2.6.8 and 6.1.1.4'
Cr Cr 0.3209 0.6236 'International Tables Vol C Tables 4.2.6.8 and 6.1.1.4'
Ni Ni 0.3393 1.1124 'International Tables Vol C Tables 4.2.6.8 and 6.1.1.4'

loop_
_geom_angle_atom_site_label_1
_geom_angle_atom_site_label_2
_geom_angle_atom_site_label_3
_geom_angle
F8 Cr1 F1 89.1(2)
F8 Cr1 O30 90.9(3)
F1 Cr1 O30 90.5(3)
F8 Cr1 O32 92.6(3)
F1 Cr1 O32 178.2(3)
O30 Cr1 O32 90.0(4)
F8 Cr1 O1 178.1(3)
F1 Cr1 O1 91.3(3)
O30 Cr1 O1 87.2(4)
O32 Cr1 O1 87.1(4)
F8 Cr1 O3 90.1(3)
F1 Cr1 O3 91.9(3)
O30 Cr1 O3 177.4(4)
O32 Cr1 O3 87.5(4)
O1 Cr1 O3 91.7(4)
F2 Cr2 F1 88.5(2)
F2 Cr2 O5 93.1(3)
F1 Cr2 O5 90.1(3)
F2 Cr2 O4 90.1(3)
F1 Cr2 O4 91.6(3)
O5 Cr2 O4 176.4(4)
F2 Cr2 O7 91.7(3)
F1 Cr2 O7 179.8(4)
O5 Cr2 O7 89.7(4)
O4 Cr2 O7 88.5(4)
F2 Cr2 O2 178.4(3)
F1 Cr2 O2 93.1(3)
O5 Cr2 O2 86.9(4)
O4 Cr2 O2 89.9(4)
O7 Cr2 O2 86.7(3)
O9 Cr3 O11 94.2(5)
O9 Cr3 F3 92.7(3)
O11 Cr3 F3 92.4(4)
O9 Cr3 F2 175.9(4)
O11 Cr3 F2 89.6(4)
F3 Cr3 F2 88.6(2)
O9 Cr3 O8 85.9(4)
O11 Cr3 O8 89.0(5)
F3 Cr3 O8 178.1(4)
F2 Cr3 O8 92.7(3)
O9 Cr3 O6 86.5(5)
O11 Cr3 O6 178.1(4)
F3 Cr3 O6 89.4(3)
F2 Cr3 O6 89.7(3)
O8 Cr3 O6 89.3(5)
O12 Cr4 O15 88.3(5)
O12 Cr4 F4 88.3(4)
O15 Cr4 F4 93.9(3)
O12 Cr4 O10 92.4(5)
O15 Cr4 O10 88.7(4)
F4 Cr4 O10 177.4(3)
O12 Cr4 F3 90.1(4)
O15 Cr4 F3 178.4(5)
F4 Cr4 F3 85.8(2)
O10 Cr4 F3 91.7(3)
O12 Cr4 O13 178.2(4)
O15 Cr4 O13 93.6(5)
F4 Cr4 O13 91.8(4)
O10 Cr4 O13 87.5(5)
F3 Cr4 O13 88.0(3)
O17 Cr5 O16 88.5(3)
O17 Cr5 F4 177.7(3)
O16 Cr5 F4 92.8(3)
O17 Cr5 O14 87.6(4)
O16 Cr5 O14 92.9(4)
F4 Cr5 O14 90.4(4)
O17 Cr5 O19 92.4(4)
O16 Cr5 O19 89.3(3)
F4 Cr5 O19 89.6(3)
O14 Cr5 O19 177.8(3)
O17 Cr5 F5 92.2(3)
O16 Cr5 F5 179.4(3)
F4 Cr5 F5 86.6(2)
O14 Cr5 F5 87.1(3)
O19 Cr5 F5 90.7(3)
F5 Cr6 O18 95.5(3)
F5 Cr6 O20 91.7(3)
O18 Cr6 O20 91.2(3)
F5 Cr6 F6 87.3(2)
O18 Cr6 F6 176.9(3)
O20 Cr6 F6 90.0(3)
F5 Cr6 O23 177.7(3)
O18 Cr6 O23 86.7(3)
O20 Cr6 O23 87.8(3)
F6 Cr6 O23 90.4(3)
F5 Cr6 O21 89.1(3)
O18 Cr6 O21 88.1(3)
O20 Cr6 O21 179.0(3)
F6 Cr6 O21 90.6(2)
O23 Cr6 O21 91.3(3)
F6 Cr7 F7 89.0(2)
F6 Cr7 O24 93.7(3)
F7 Cr7 O24 177.1(3)
F6 Cr7 O25 177.7(3)
F7 Cr7 O25 91.4(3)
O24 Cr7 O25 86.0(3)
F6 Cr7 O27 89.4(3)
F7 Cr7 O27 91.4(3)
O24 Cr7 O27 87.4(3)
O25 Cr7 O27 92.9(3)
F6 Cr7 O22 90.1(3)
F7 Cr7 O22 89.8(3)
O24 Cr7 O22 91.4(3)
O25 Cr7 O22 87.6(3)
O27 Cr7 O22 178.7(3)
F8 Cr8 F7 88.5(2)
F8 Cr8 O28 88.5(3)
F7 Cr8 O28 90.6(3)
F8 Cr8 O31 92.2(3)
F7 Cr8 O31 178.5(3)
O28 Cr8 O31 88.1(3)
F8 Cr8 O29 91.3(3)
F7 Cr8 O29 89.9(3)
O28 Cr8 O29 179.4(3)
O31 Cr8 O29 91.4(3)
F8 Cr8 O26 178.1(3)
F7 Cr8 O26 92.1(3)
O28 Cr8 O26 93.3(3)
O31 Cr8 O26 87.3(3)
O29 Cr8 O26 86.8(3)
Cr2 F1 Cr1 123.3(3)
Cr2 F2 Cr3 122.5(3)
Cr3 F3 Cr4 121.9(3)
Cr4 F4 Cr5 120.7(3)
Cr6 F5 Cr5 120.5(3)
Cr7 F6 Cr6 122.9(3)
Cr8 F7 Cr7 123.7(3)
Cr1 F8 Cr8 123.9(3)
C1 O1 Cr1 133.9(8)
C1 O2 Cr2 135.8(8)
C6 O3 Cr1 134.3(8)
C6 O4 Cr2 132.6(7)
C11 O5 Cr2 134.8(9)
C11 O6 Cr3 130.8(8)
C16 O7 Cr2 133.0(8)
C16 O8 Cr3 137.1(9)
C21 O9 Cr3 135.8(10)
C21 O10 Cr4 135.5(9)
C26 O11 Cr3 132.1(10)
C26 O12 Cr4 135.8(11)
C31 O13 Cr4 131.7(9)
C31 O14 Cr5 135.3(11)
C41 O15 Cr4 134.6(8)
C41 O16 Cr5 135.0(8)
C46 O17 Cr5 130.0(8)
C46 O18 Cr6 132.2(8)
C51 O19 Cr5 137.2(7)
C51 O20 Cr6 131.1(7)
C56 O21 Cr6 136.6(7)
C56 O22 Cr7 129.1(7)
C61 O23 Cr6 130.3(7)
C61 O24 Cr7 134.4(7)
C66 O25 Cr7 133.4(6)
C66 O26 Cr8 134.5(7)
C71 O27 Cr7 136.4(7)
C71 O28 Cr8 132.8(7)
C76 O29 Cr8 135.8(7)
C76 O30 Cr1 136.5(7)
C81 O31 Cr8 133.3(7)
C81 O32 Cr1 133.4(8)
O2 C1 O1 124.2(11)
O2 C1 C2 120.2(10)
O1 C1 C2 115.6(9)
C3 C2 C1 111.1(9)
C3 C2 C4 110.8(10)
C1 C2 C4 109.7(9)
C3 C2 C5 109.0(9)
C1 C2 C5 108.0(9)
C4 C2 C5 108.3(9)
C2 C3 H3A 109.5
C2 C3 H3B 109.5
H3A C3 H3B 109.5
C2 C3 H3C 109.5
H3A C3 H3C 109.5
H3B C3 H3C 109.5
C2 C4 H4A 109.5
C2 C4 H4B 109.5
H4A C4 H4B 109.5
C2 C4 H4C 109.5
H4A C4 H4C 109.5
H4B C4 H4C 109.5
C2 C5 H5A 109.5
C2 C5 H5B 109.5
H5A C5 H5B 109.5
C2 C5 H5C 109.5
H5A C5 H5C 109.5
H5B C5 H5C 109.5
O4 C6 O3 126.3(10)
O4 C6 C7 118.8(11)
O3 C6 C7 114.8(12)
C10 C7 C9 109.3(14)
C10 C7 C8 110.1(14)
C9 C7 C8 110.9(15)
C10 C7 C6 112.4(13)
C9 C7 C6 109.9(12)
C8 C7 C6 104.2(12)
C7 C8 H8A 109.5
C7 C8 H8B 109.5
H8A C8 H8B 109.5
C7 C8 H8C 109.5
H8A C8 H8C 109.5
H8B C8 H8C 109.5
C7 C9 H9A 109.5
C7 C9 H9B 109.5
H9A C9 H9B 109.5
C7 C9 H9C 109.5
H9A C9 H9C 109.5
H9B C9 H9C 109.5
C7 C10 H10A 109.5
C7 C10 H10B 109.5
H10A C10 H10B 109.5
C7 C10 H10C 109.5
H10A C10 H10C 109.5
H10B C10 H10C 109.5
O6 C11 O5 126.2(12)
O6 C11 C12 119.7(14)
O5 C11 C12 114.1(14)
C14 C12 C15 113.5(17)
C14 C12 C13 109.9(16)
C15 C12 C13 111.9(16)
C14 C12 C11 110.2(13)
C15 C12 C11 106.4(13)
C13 C12 C11 104.4(15)
C12 C13 H13A 109.5
C12 C13 H13B 109.5
H13A C13 H13B 109.5
C12 C13 H13C 109.5
H13A C13 H13C 109.5
H13B C13 H13C 109.5
C12 C14 H14A 109.5
C12 C14 H14B 109.5
H14A C14 H14B 109.5
C12 C14 H14C 109.5
H14A C14 H14C 109.5
H14B C14 H14C 109.5
C12 C15 H15A 109.5
C12 C15 H15B 109.5
H15A C15 H15B 109.5
C12 C15 H15C 109.5
H15A C15 H15C 109.5
H15B C15 H15C 109.5
O8 C16 O7 123.0(11)
O8 C16 C17 118.5(11)
O7 C16 C17 118.4(11)
C16 C17 C19 112.9(10)
C16 C17 C18 106.3(11)
C19 C17 C18 112.6(12)
C16 C17 C20 109.0(11)
C19 C17 C20 107.5(12)
C18 C17 C20 108.5(12)
C17 C18 H18A 109.5
C17 C18 H18B 109.5
H18A C18 H18B 109.5
C17 C18 H18C 109.5
H18A C18 H18C 109.5
H18B C18 H18C 109.5
C17 C19 H19A 109.5
C17 C19 H19B 109.5
H19A C19 H19B 109.5
C17 C19 H19C 109.5
H19A C19 H19C 109.5
H19B C19 H19C 109.5
C17 C20 H20A 109.5
C17 C20 H20B 109.5
H20A C20 H20B 109.5
C17 C20 H20C 109.5
H20A C20 H20C 109.5
H20B C20 H20C 109.5
O10 C21 O9 124.8(13)
O10 C21 C22 116.9(13)
O9 C21 C22 117.4(13)
C24 C22 C23 113.1(15)
C24 C22 C25 112.0(16)
C23 C22 C25 111.8(14)
C24 C22 C21 103.8(15)
C23 C22 C21 108.4(13)
C25 C22 C21 107.0(14)
C22 C23 H23A 109.5
C22 C23 H23B 109.5
H23A C23 H23B 109.5
C22 C23 H23C 109.5
H23A C23 H23C 109.5
H23B C23 H23C 109.5
C22 C24 H24A 109.5
C22 C24 H24B 109.5
H24A C24 H24B 109.5
C22 C24 H24C 109.5
H24A C24 H24C 109.5
H24B C24 H24C 109.5
C22 C25 H25A 109.5
C22 C25 H25B 109.5
H25A C25 H25B 109.5
C22 C25 H25C 109.5
H25A C25 H25C 109.5
H25B C25 H25C 109.5
O12 C26 O11 125.8(15)
O12 C26 C27 123(2)
O11 C26 C27 110(2)
C30 C27 C29 111.9(17)
C30 C27 C28 112.5(18)
C29 C27 C28 109.9(18)
C30 C27 C26 106.2(16)
C29 C27 C26 105(2)
C28 C27 C26 111.4(19)
C27 C28 H28A 109.5
C27 C28 H28B 109.5
H28A C28 H28B 109.5
C27 C28 H28C 109.5
H28A C28 H28C 109.5
H28B C28 H28C 109.5
C27 C29 H29A 109.5
C27 C29 H29B 109.5
H29A C29 H29B 109.5
C27 C29 H29C 109.5
H29A C29 H29C 109.5
H29B C29 H29C 109.5
C27 C30 H30A 109.5
C27 C30 H30B 109.5
H30A C30 H30B 109.5
C27 C30 H30C 109.5
H30A C30 H30C 109.5
H30B C30 H30C 109.5
O14 C31 O13 127.9(14)
O14 C31 C34 111.4(18)
O13 C31 C34 120.7(17)
C32 N1 C36 120.0
N1 C32 C33 120.0
N1 C32 H32 120.0
C33 C32 H32 120.0
C34 C33 C32 120.0
C34 C33 H33 120.0
C32 C33 H33 120.0
C33 C34 C35 120.0
C33 C34 C31 126.1(14)
C35 C34 C31 113.8(14)
C36 C35 C34 120.0
C36 C35 H35 120.0
C34 C35 H35 120.0
C35 C36 N1 120.0
C35 C36 H36 120.0
N1 C36 H36 120.0
O16 C41 O15 126.0(10)
O16 C41 C42 116.9(12)
O15 C41 C42 117.1(12)
C45 C42 C43 115.4(12)
C45 C42 C44 107.0(11)
C43 C42 C44 109.2(11)
C45 C42 C41 110.8(10)
C43 C42 C41 110.6(11)
C44 C42 C41 103.1(10)
C42 C43 H43A 109.5
C42 C43 H43B 109.5
H43A C43 H43B 109.5
C42 C43 H43C 109.5
H43A C43 H43C 109.5
H43B C43 H43C 109.5
C42 C44 H44A 109.5
C42 C44 H44B 109.5
H44A C44 H44B 109.5
C42 C44 H44C 109.5
H44A C44 H44C 109.5
H44B C44 H44C 109.5
C42 C45 H45A 109.5
C42 C45 H45B 109.5
H45A C45 H45B 109.5
C42 C45 H45C 109.5
H45A C45 H45C 109.5
H45B C45 H45C 109.5
O17 C46 O18 129.1(11)
O17 C46 C47 118.2(11)
O18 C46 C47 112.4(12)
C48 C47 C50 113.4(13)
C48 C47 C49 109.3(11)
C50 C47 C49 108.0(11)
C48 C47 C46 110.9(10)
C50 C47 C46 106.9(9)
C49 C47 C46 108.1(11)
C47 C48 H48A 109.5
C47 C48 H48B 109.5
H48A C48 H48B 109.5
C47 C48 H48C 109.5
H48A C48 H48C 109.5
H48B C48 H48C 109.5
C47 C49 H49A 109.5
C47 C49 H49B 109.5
H49A C49 H49B 109.5
C47 C49 H49C 109.5
H49A C49 H49C 109.5
H49B C49 H49C 109.5
C47 C50 H50A 109.5
C47 C50 H50B 109.5
H50A C50 H50B 109.5
C47 C50 H50C 109.5
H50A C50 H50C 109.5
H50B C50 H50C 109.5
O19 C51 O20 123.8(10)
O19 C51 C52 119.7(10)
O20 C51 C52 116.5(11)
C54 C52 C55 110.4(12)
C54 C52 C53 110.8(13)
C55 C52 C53 109.7(12)
C54 C52 C51 109.7(11)
C55 C52 C51 111.2(10)
C53 C52 C51 104.9(10)
C52 C53 H53A 109.5
C52 C53 H53B 109.5
H53A C53 H53B 109.5
C52 C53 H53C 109.5
H53A C53 H53C 109.5
H53B C53 H53C 109.5
C52 C54 H54A 109.5
C52 C54 H54B 109.5
H54A C54 H54B 109.5
C52 C54 H54C 109.5
H54A C54 H54C 109.5
H54B C54 H54C 109.5
C52 C55 H55A 109.5
C52 C55 H55B 109.5
H55A C55 H55B 109.5
C52 C55 H55C 109.5
H55A C55 H55C 109.5
H55B C55 H55C 109.5
O22 C56 O21 124.6(9)
O22 C56 C57 118.1(10)
O21 C56 C57 117.2(10)
C58 C57 C59 108.0(14)
C58 C57 C60 112.8(16)
C59 C57 C60 108.8(16)
C58 C57 C56 113.0(11)
C59 C57 C56 110.7(12)
C60 C57 C56 103.5(12)
C57 C58 H58A 109.5
C57 C58 H58B 109.5
H58A C58 H58B 109.5
C57 C58 H58C 109.5
H58A C58 H58C 109.5
H58B C58 H58C 109.5
C57 C59 H59A 109.5
C57 C59 H59B 109.5
H59A C59 H59B 109.5
C57 C59 H59C 109.5
H59A C59 H59C 109.5
H59B C59 H59C 109.5
C57 C60 H60A 109.5
C57 C60 H60B 109.5
H60A C60 H60B 109.5
C57 C60 H60C 109.5
H60A C60 H60C 109.5
H60B C60 H60C 109.5
O23 C61 O24 124.8(10)
O23 C61 C62 118.4(11)
O24 C61 C62 116.7(11)
C65 C62 C63 113.1(15)
C65 C62 C61 113.2(12)
C63 C62 C61 106.3(12)
C65 C62 C64 111.1(16)
C63 C62 C64 107.2(15)
C61 C62 C64 105.4(12)
C62 C63 H63A 109.5
C62 C63 H63B 109.5
H63A C63 H63B 109.5
C62 C63 H63C 109.5
H63A C63 H63C 109.5
H63B C63 H63C 109.5
C62 C64 H64A 109.5
C62 C64 H64B 109.5
H64A C64 H64B 109.5
C62 C64 H64C 109.5
H64A C64 H64C 109.5
H64B C64 H64C 109.5
C62 C65 H65A 109.5
C62 C65 H65B 109.5
H65A C65 H65B 109.5
C62 C65 H65C 109.5
H65A C65 H65C 109.5
H65B C65 H65C 109.5
O25 C66 O26 125.5(9)
O25 C66 C67 117.0(9)
O26 C66 C67 117.5(9)
C70 C67 C69 110.3(9)
C70 C67 C68 112.1(9)
C69 C67 C68 109.0(9)
C70 C67 C66 110.1(8)
C69 C67 C66 105.3(8)
C68 C67 C66 109.8(9)
C67 C68 H68A 109.5
C67 C68 H68B 109.5
H68A C68 H68B 109.5
C67 C68 H68C 109.5
H68A C68 H68C 109.5
H68B C68 H68C 109.5
C67 C69 H69A 109.5
C67 C69 H69B 109.5
H69A C69 H69B 109.5
C67 C69 H69C 109.5
H69A C69 H69C 109.5
H69B C69 H69C 109.5
C67 C70 H70A 109.5
C67 C70 H70B 109.5
H70A C70 H70B 109.5
C67 C70 H70C 109.5
H70A C70 H70C 109.5
H70B C70 H70C 109.5
O27 C71 O28 124.7(10)
O27 C71 C72 119.4(10)
O28 C71 C72 115.9(10)
C75 C72 C71 113.5(10)
C75 C72 C74 110.5(10)
C71 C72 C74 107.7(10)
C75 C72 C73 110.6(10)
C71 C72 C73 105.6(9)
C74 C72 C73 108.8(11)
C72 C73 H73A 109.5
C72 C73 H73B 109.5
H73A C73 H73B 109.5
C72 C73 H73C 109.5
H73A C73 H73C 109.5
H73B C73 H73C 109.5
C72 C74 H74A 109.5
C72 C74 H74B 109.5
H74A C74 H74B 109.5
C72 C74 H74C 109.5
H74A C74 H74C 109.5
H74B C74 H74C 109.5
C72 C75 H75A 109.5
C72 C75 H75B 109.5
H75A C75 H75B 109.5
C72 C75 H75C 109.5
H75A C75 H75C 109.5
H75B C75 H75C 109.5
O29 C76 O30 123.0(10)
O29 C76 C77 119.2(10)
O30 C76 C77 117.7(10)
C80 C77 C78 112.1(13)
C80 C77 C76 106.4(10)
C78 C77 C76 112.1(11)
C80 C77 C79 108.8(13)
C78 C77 C79 108.1(12)
C76 C77 C79 109.4(11)
C77 C78 H78A 109.5
C77 C78 H78B 109.5
H78A C78 H78B 109.5
C77 C78 H78C 109.5
H78A C78 H78C 109.5
H78B C78 H78C 109.5
C77 C79 H79A 109.5
C77 C79 H79B 109.5
H79A C79 H79B 109.5
C77 C79 H79C 109.5
H79A C79 H79C 109.5
H79B C79 H79C 109.5
C77 C80 H80A 109.5
C77 C80 H80B 109.5
H80A C80 H80B 109.5
C77 C80 H80C 109.5
H80A C80 H80C 109.5
H80B C80 H80C 109.5
O31 C81 O32 127.9(10)
O31 C81 C82 111.6(11)
O32 C81 C82 117.7(11)
C84 C82 C85 117.2(15)
C84 C82 C83 108.0(18)
C85 C82 C83 108.2(17)
C84 C82 C81 105.2(12)
C85 C82 C81 102.5(13)
C83 C82 C81 116.1(17)
C82 C83 H83A 109.5
C82 C83 H83B 109.5
H83A C83 H83B 109.5
C82 C83 H83C 109.5
H83A C83 H83C 109.5
H83B C83 H83C 109.5
C82 C84 H84A 109.5
C82 C84 H84B 109.5
H84A C84 H84B 109.5
C82 C84 H84C 109.5
H84A C84 H84C 109.5
H84B C84 H84C 109.5
C82 C85 H85A 109.5
C82 C85 H85B 109.5
H85A C85 H85B 109.5
C82 C85 H85C 109.5
H85A C85 H85C 109.5
H85B C85 H85C 109.5
C93 N2 C90 116.2(11)
C93 N2 H2A 108.2
C90 N2 H2A 108.2
C93 N2 H2B 108.2
C90 N2 H2B 108.2
H2A N2 H2B 107.4
N2 C90 C91 114.4(11)
N2 C90 H90A 108.7
C91 C90 H90A 108.7
N2 C90 H90B 108.7
C91 C90 H90B 108.7
H90A C90 H90B 107.6
C92 C91 C90 111.1(16)
C92 C91 H91A 109.4
C90 C91 H91A 109.4
C92 C91 H91B 109.4
C90 C91 H91B 109.4
H91A C91 H91B 108.0
C91 C92 H92A 109.5
C91 C92 H92B 109.5
H92A C92 H92B 109.5
C91 C92 H92C 109.5
H92A C92 H92C 109.5
H92B C92 H92C 109.5
N2 C93 C94 111.1(12)
N2 C93 H93A 109.4
C94 C93 H93A 109.4
N2 C93 H93B 109.4
C94 C93 H93B 109.4
H93A C93 H93B 108.0
C95 C94 C93 111.2(15)
C95 C94 H94A 109.4
C93 C94 H94A 109.4
C95 C94 H94B 109.4
C93 C94 H94B 109.4
H94A C94 H94B 108.0
C94 C95 H95A 109.5
C94 C95 H95B 109.5
H95A C95 H95B 109.5
C94 C95 H95C 109.5
H95A C95 H95C 109.5
H95B C95 H95C 109.5

loop_
_geom_bond_atom_site_label_1
_geom_bond_atom_site_label_2
_geom_bond_distance
Cr1 F8 1.918(5)
Cr1 F1 1.922(5)
Cr1 O30 1.945(8)
Cr1 O32 1.947(8)
Cr1 O1 1.951(8)
Cr1 O3 1.960(8)
Cr2 F2 1.918(5)
Cr2 F1 1.919(5)
Cr2 O5 1.925(8)
Cr2 O4 1.933(8)
Cr2 O7 1.947(7)
Cr2 O2 1.953(8)
Cr3 O9 1.910(9)
Cr3 O11 1.916(11)
Cr3 F3 1.927(5)
Cr3 F2 1.929(5)
Cr3 O8 1.947(9)
Cr3 O6 1.979(10)
Cr4 O12 1.925(13)
Cr4 O15 1.937(8)
Cr4 F4 1.940(6)
Cr4 O10 1.963(9)
Cr4 F3 1.989(5)
Cr4 O13 1.994(11)
Cr5 O17 1.960(9)
Cr5 O16 1.965(7)
Cr5 F4 1.988(5)
Cr5 O14 1.991(10)
Cr5 O19 1.995(8)
Cr5 F5 1.998(5)
Cr6 F5 1.908(6)
Cr6 O18 1.938(7)
Cr6 O20 1.939(7)
Cr6 F6 1.957(5)
Cr6 O23 1.969(7)
Cr6 O21 1.974(7)
Cr7 F6 1.915(5)
Cr7 F7 1.925(5)
Cr7 O24 1.934(7)
Cr7 O25 1.945(7)
Cr7 O27 1.953(7)
Cr7 O22 1.956(7)
Cr8 F8 1.921(5)
Cr8 F7 1.924(5)
Cr8 O28 1.949(7)
Cr8 O31 1.952(7)
Cr8 O29 1.953(8)
Cr8 O26 1.956(7)
O1 C1 1.253(12)
O2 C1 1.231(12)
O3 C6 1.265(14)
O4 C6 1.248(14)
O5 C11 1.260(15)
O6 C11 1.229(16)
O7 C16 1.245(13)
O8 C16 1.221(13)
O9 C21 1.240(15)
O10 C21 1.239(15)
O11 C26 1.34(2)
O12 C26 1.23(2)
O13 C31 1.278(19)
O14 C31 1.188(19)
O15 C41 1.257(15)
O16 C41 1.223(14)
O17 C46 1.206(14)
O18 C46 1.285(14)
O19 C51 1.242(13)
O20 C51 1.281(12)
O21 C56 1.261(12)
O22 C56 1.256(12)
O23 C61 1.244(13)
O24 C61 1.305(13)
O25 C66 1.249(12)
O26 C66 1.251(12)
O27 C71 1.239(12)
O28 C71 1.278(12)
O29 C76 1.249(12)
O30 C76 1.260(12)
O31 C81 1.225(14)
O32 C81 1.240(14)
C1 C2 1.497(16)
C2 C3 1.494(11)
C2 C4 1.498(11)
C2 C5 1.533(12)
C3 H3A 0.9800
C3 H3B 0.9800
C3 H3C 0.9800
C4 H4A 0.9800
C4 H4B 0.9800
C4 H4C 0.9800
C5 H5A 0.9800
C5 H5B 0.9800
C5 H5C 0.9800
C6 C7 1.546(17)
C7 C10 1.493(12)
C7 C9 1.495(12)
C7 C8 1.498(12)
C8 H8A 0.9800
C8 H8B 0.9800
C8 H8C 0.9800
C9 H9A 0.9800
C9 H9B 0.9800
C9 H9C 0.9800
C10 H10A 0.9800
C10 H10B 0.9800
C10 H10C 0.9800
C11 C12 1.566(19)
C12 C14 1.482(13)
C12 C15 1.490(12)
C12 C13 1.494(13)
C13 H13A 0.9800
C13 H13B 0.9800
C13 H13C 0.9800
C14 H14A 0.9800
C14 H14B 0.9800
C14 H14C 0.9800
C15 H15A 0.9800
C15 H15B 0.9800
C15 H15C 0.9800
C16 C17 1.497(16)
C17 C19 1.502(11)
C17 C18 1.505(12)
C17 C20 1.525(11)
C18 H18A 0.9800
C18 H18B 0.9800
C18 H18C 0.9800
C19 H19A 0.9800
C19 H19B 0.9800
C19 H19C 0.9800
C20 H20A 0.9800
C20 H20B 0.9800
C20 H20C 0.9800
C21 C22 1.58(2)
C22 C24 1.487(13)
C22 C23 1.493(12)
C22 C25 1.524(13)
C23 H23A 0.9800
C23 H23B 0.9800
C23 H23C 0.9800
C24 H24A 0.9800
C24 H24B 0.9800
C24 H24C 0.9800
C25 H25A 0.9800
C25 H25B 0.9800
C25 H25C 0.9800
C26 C27 1.56(2)
C27 C30 1.484(13)
C27 C29 1.495(14)
C27 C28 1.499(14)
C28 H28A 0.9800
C28 H28B 0.9800
C28 H28C 0.9800
C29 H29A 0.9800
C29 H29B 0.9800
C29 H29C 0.9800
C30 H30A 0.9800
C30 H30B 0.9800
C30 H30C 0.9800
C31 C34 1.519(16)
N1 C32 1.3900
N1 C36 1.3900
C32 C33 1.3900
C32 H32 0.9500
C33 C34 1.3900
C33 H33 0.9500
C34 C35 1.3900
C35 C36 1.3900
C35 H35 0.9500
C36 H36 0.9500
C41 C42 1.540(15)
C42 C45 1.496(11)
C42 C43 1.502(11)
C42 C44 1.523(12)
C43 H43A 0.9800
C43 H43B 0.9800
C43 H43C 0.9800
C44 H44A 0.9800
C44 H44B 0.9800
C44 H44C 0.9800
C45 H45A 0.9800
C45 H45B 0.9800
C45 H45C 0.9800
C46 C47 1.583(16)
C47 C48 1.498(11)
C47 C50 1.516(11)
C47 C49 1.520(11)
C48 H48A 0.9800
C48 H48B 0.9800
C48 H48C 0.9800
C49 H49A 0.9800
C49 H49B 0.9800
C49 H49C 0.9800
C50 H50A 0.9800
C50 H50B 0.9800
C50 H50C 0.9800
C51 C52 1.536(16)
C52 C54 1.493(12)
C52 C55 1.494(11)
C52 C53 1.516(12)
C53 H53A 0.9800
C53 H53B 0.9800
C53 H53C 0.9800
C54 H54A 0.9800
C54 H54B 0.9800
C54 H54C 0.9800
C55 H55A 0.9800
C55 H55B 0.9800
C55 H55C 0.9800
C56 C57 1.506(15)
C57 C58 1.477(12)
C57 C59 1.483(13)
C57 C60 1.503(13)
C58 H58A 0.9800
C58 H58B 0.9800
C58 H58C 0.9800
C59 H59A 0.9800
C59 H59B 0.9800
C59 H59C 0.9800
C60 H60A 0.9800
C60 H60B 0.9800
C60 H60C 0.9800
C61 C62 1.485(16)
C62 C65 1.476(12)
C62 C63 1.483(12)
C62 C64 1.508(13)
C63 H63A 0.9800
C63 H63B 0.9800
C63 H63C 0.9800
C64 H64A 0.9800
C64 H64B 0.9800
C64 H64C 0.9800
C65 H65A 0.9800
C65 H65B 0.9800
C65 H65C 0.9800
C66 C67 1.535(13)
C67 C70 1.504(10)
C67 C69 1.521(10)
C67 C68 1.530(10)
C68 H68A 0.9800
C68 H68B 0.9800
C68 H68C 0.9800
C69 H69A 0.9800
C69 H69B 0.9800
C69 H69C 0.9800
C70 H70A 0.9800
C70 H70B 0.9800
C70 H70C 0.9800
C71 C72 1.510(15)
C72 C75 1.500(11)
C72 C74 1.514(11)
C72 C73 1.518(11)
C73 H73A 0.9800
C73 H73B 0.9800
C73 H73C 0.9800
C74 H74A 0.9800
C74 H74B 0.9800
C74 H74C 0.9800
C75 H75A 0.9800
C75 H75B 0.9800
C75 H75C 0.9800
C76 C77 1.506(15)
C77 C80 1.496(11)
C77 C78 1.501(12)
C77 C79 1.507(12)
C78 H78A 0.9800
C78 H78B 0.9800
C78 H78C 0.9800
C79 H79A 0.9800
C79 H79B 0.9800
C79 H79C 0.9800
C80 H80A 0.9800
C80 H80B 0.9800
C80 H80C 0.9800
C81 C82 1.639(18)
C82 C84 1.453(12)
C82 C85 1.493(12)
C82 C83 1.523(14)
C83 H83A 0.9800
C83 H83B 0.9800
C83 H83C 0.9800
C84 H84A 0.9800
C84 H84B 0.9800
C84 H84C 0.9800
C85 H85A 0.9800
C85 H85B 0.9800
C85 H85C 0.9800
N2 C93 1.438(16)
N2 C90 1.454(15)
N2 H2A 0.9200
N2 H2B 0.9200
C90 C91 1.500(19)
C90 H90A 0.9900
C90 H90B 0.9900
C91 C92 1.41(2)
C91 H91A 0.9900
C91 H91B 0.9900
C92 H92A 0.9800
C92 H92B 0.9800
C92 H92C 0.9800
C93 C94 1.53(2)
C93 H93A 0.9900
C93 H93B 0.9900
C94 C95 1.37(2)
C94 H94A 0.9900
C94 H94B 0.9900
C95 H95A 0.9800
C95 H95B 0.9800
C95 H95C 0.9800

loop_
_geom_hbond_atom_site_label_D
_geom_hbond_atom_site_label_H
_geom_hbond_atom_site_label_A
_geom_hbond_distance_DH
_geom_hbond_distance_HA
_geom_hbond_distance_DA
_geom_hbond_angle_DHA
N2 H2A F3 0.92 2.13 2.991(13) 154.8
N2 H2A F4 0.92 2.16 2.810(12) 126.5
N2 H2B F5 0.92 1.99 2.848(12) 155.4
N2 H2B F6 0.92 2.49 3.177(13) 131.6

loop_
_geom_torsion_atom_site_label_1
_geom_torsion_atom_site_label_2
_geom_torsion_atom_site_label_3
_geom_torsion_atom_site_label_4
_geom_torsion
F2 Cr2 F1 Cr1 -140.5(3)
O5 Cr2 F1 Cr1 126.4(4)
O4 Cr2 F1 Cr1 -50.5(4)
O7 Cr2 F1 Cr1 77(100)
O2 Cr2 F1 Cr1 39.5(4)
F8 Cr1 F1 Cr2 133.9(3)
O30 Cr1 F1 Cr2 -135.2(4)
O32 Cr1 F1 Cr2 -28(12)
O1 Cr1 F1 Cr2 -48.0(4)
O3 Cr1 F1 Cr2 43.8(4)
F1 Cr2 F2 Cr3 -131.5(3)
O5 Cr2 F2 Cr3 -41.4(4)
O4 Cr2 F2 Cr3 136.9(4)
O7 Cr2 F2 Cr3 48.4(4)
O2 Cr2 F2 Cr3 48(13)
O9 Cr3 F2 Cr2 33(5)
O11 Cr3 F2 Cr2 -125.6(4)
F3 Cr3 F2 Cr2 142.0(3)
O8 Cr3 F2 Cr2 -36.6(5)
O6 Cr3 F2 Cr2 52.6(4)
O9 Cr3 F3 Cr4 -45.2(5)
O11 Cr3 F3 Cr4 49.1(4)
F2 Cr3 F3 Cr4 138.6(4)
O8 Cr3 F3 Cr4 -89(10)
O6 Cr3 F3 Cr4 -131.7(4)
O12 Cr4 F3 Cr3 -50.0(5)
O15 Cr4 F3 Cr3 -60(12)
F4 Cr4 F3 Cr3 -138.3(4)
O10 Cr4 F3 Cr3 42.4(5)
O13 Cr4 F3 Cr3 129.8(4)
O12 Cr4 F4 Cr5 131.6(4)
O15 Cr4 F4 Cr5 43.4(5)
O10 Cr4 F4 Cr5 -124(9)
F3 Cr4 F4 Cr5 -138.2(3)
O13 Cr4 F4 Cr5 -50.3(4)
O17 Cr5 F4 Cr4 80(8)
O16 Cr5 F4 Cr4 -43.1(4)
O14 Cr5 F4 Cr4 49.9(4)
O19 Cr5 F4 Cr4 -132.3(4)
F5 Cr5 F4 Cr4 136.9(3)
O18 Cr6 F5 Cr5 36.6(4)
O20 Cr6 F5 Cr5 -54.8(3)
F6 Cr6 F5 Cr5 -144.7(3)
O23 Cr6 F5 Cr5 -134(7)
O21 Cr6 F5 Cr5 124.6(3)
O17 Cr5 F5 Cr6 -49.0(4)
O16 Cr5 F5 Cr6 135(28)
F4 Cr5 F5 Cr6 132.9(3)
O14 Cr5 F5 Cr6 -136.5(4)
O19 Cr5 F5 Cr6 43.4(4)
F7 Cr7 F6 Cr6 145.2(3)
O24 Cr7 F6 Cr6 -36.0(4)
O25 Cr7 F6 Cr6 46(7)
O27 Cr7 F6 Cr6 -123.4(3)
O22 Cr7 F6 Cr6 55.4(4)
F5 Cr6 F6 Cr7 -128.6(3)
O18 Cr6 F6 Cr7 27(6)
O20 Cr6 F6 Cr7 139.6(4)
O23 Cr6 F6 Cr7 51.8(4)
O21 Cr6 F6 Cr7 -39.6(4)
F8 Cr8 F7 Cr7 -139.6(3)
O28 Cr8 F7 Cr7 -51.1(4)
O31 Cr8 F7 Cr7 -21(12)
O29 Cr8 F7 Cr7 129.0(3)
O26 Cr8 F7 Cr7 42.2(4)
F6 Cr7 F7 Cr8 133.4(3)
O24 Cr7 F7 Cr8 -23(6)
O25 Cr7 F7 Cr8 -48.9(4)
O27 Cr7 F7 Cr8 44.0(3)
O22 Cr7 F7 Cr8 -136.5(3)
F1 Cr1 F8 Cr8 137.4(3)
O30 Cr1 F8 Cr8 47.0(4)
O32 Cr1 F8 Cr8 -43.1(4)
O1 Cr1 F8 Cr8 37(10)
O3 Cr1 F8 Cr8 -130.6(4)
F7 Cr8 F8 Cr1 -136.7(3)
O28 Cr8 F8 Cr1 132.6(4)
O31 Cr8 F8 Cr1 44.6(4)
O29 Cr8 F8 Cr1 -46.8(4)
O26 Cr8 F8 Cr1 -30(9)
F8 Cr1 O1 C1 133(9)
F1 Cr1 O1 C1 32.8(12)
O30 Cr1 O1 C1 123.2(12)
O32 Cr1 O1 C1 -146.6(12)
O3 Cr1 O1 C1 -59.2(12)
F2 Cr2 O2 C1 176(100)
F1 Cr2 O2 C1 -4.5(13)
O5 Cr2 O2 C1 -94.5(13)
O4 Cr2 O2 C1 87.1(13)
O7 Cr2 O2 C1 175.6(13)
F8 Cr1 O3 C6 -101.6(11)
F1 Cr1 O3 C6 -12.5(11)
O30 Cr1 O3 C6 145(7)
O32 Cr1 O3 C6 165.8(11)
O1 Cr1 O3 C6 78.8(11)
F2 Cr2 O4 C6 120.9(10)
F1 Cr2 O4 C6 32.5(10)
O5 Cr2 O4 C6 -87(6)
O7 Cr2 O4 C6 -147.4(10)
O2 Cr2 O4 C6 -60.6(10)
F2 Cr2 O5 C11 4.9(12)
F1 Cr2 O5 C11 93.4(11)
O4 Cr2 O5 C11 -147(5)
O7 Cr2 O5 C11 -86.8(12)
O2 Cr2 O5 C11 -173.5(12)
O9 Cr3 O6 C11 137.3(12)
O11 Cr3 O6 C11 27(14)
F3 Cr3 O6 C11 -129.9(12)
F2 Cr3 O6 C11 -41.3(12)
O8 Cr3 O6 C11 51.4(12)
F2 Cr2 O7 C16 -35.4(12)
F1 Cr2 O7 C16 107(100)
O5 Cr2 O7 C16 57.7(12)
O4 Cr2 O7 C16 -125.5(12)
O2 Cr2 O7 C16 144.6(12)
O9 Cr3 O8 C16 -179.6(16)
O11 Cr3 O8 C16 86.2(16)
F3 Cr3 O8 C16 -136(9)
F2 Cr3 O8 C16 -3.4(16)
O6 Cr3 O8 C16 -93.0(16)
O11 Cr3 O9 C21 -62.4(18)
F3 Cr3 O9 C21 30.2(18)
F2 Cr3 O9 C21 139(4)
O8 Cr3 O9 C21 -151.1(19)
O6 Cr3 O9 C21 119.5(18)
O12 Cr4 O10 C21 69.1(18)
O15 Cr4 O10 C21 157.3(18)
F4 Cr4 O10 C21 -35(10)
F3 Cr4 O10 C21 -21.1(18)
O13 Cr4 O10 C21 -109.1(18)
O9 Cr3 O11 C26 76.4(14)
F3 Cr3 O11 C26 -16.4(14)
F2 Cr3 O11 C26 -105.0(14)
O8 Cr3 O11 C26 162.3(14)
O6 Cr3 O11 C26 -173(100)
O15 Cr4 O12 C26 -160.5(18)
F4 Cr4 O12 C26 105.5(18)
O10 Cr4 O12 C26 -72.0(18)
F3 Cr4 O12 C26 19.7(18)
O13 Cr4 O12 C26 14(16)
O12 Cr4 O13 C31 114(14)
O15 Cr4 O13 C31 -72.3(12)
F4 Cr4 O13 C31 21.8(12)
O10 Cr4 O13 C31 -160.8(12)
F3 Cr4 O13 C31 107.5(12)
O17 Cr5 O14 C31 160.4(14)
O16 Cr5 O14 C31 72.0(14)
F4 Cr5 O14 C31 -20.8(13)
O19 Cr5 O14 C31 -111(10)
F5 Cr5 O14 C31 -107.4(13)
O12 Cr4 O15 C41 -105.8(15)
F4 Cr4 O15 C41 -17.6(15)
O10 Cr4 O15 C41 161.8(15)
F3 Cr4 O15 C41 -96(12)
O13 Cr4 O15 C41 74.4(15)
O17 Cr5 O16 C41 -161.5(12)
F4 Cr5 O16 C41 16.5(12)
O14 Cr5 O16 C41 -74.1(12)
O19 Cr5 O16 C41 106.1(12)
F5 Cr5 O16 C41 14(29)
O16 Cr5 O17 C46 -142.8(11)
F4 Cr5 O17 C46 94(8)
O14 Cr5 O17 C46 124.3(11)
O19 Cr5 O17 C46 -53.5(11)
F5 Cr5 O17 C46 37.3(11)
F5 Cr6 O18 C46 0.2(9)
O20 Cr6 O18 C46 92.0(9)
F6 Cr6 O18 C46 -155(5)
O23 Cr6 O18 C46 179.8(9)
O21 Cr6 O18 C46 -88.8(9)
O17 Cr5 O19 C51 83.1(11)
O16 Cr5 O19 C51 171.6(11)
F4 Cr5 O19 C51 -95.6(11)
O14 Cr5 O19 C51 -5(11)
F5 Cr5 O19 C51 -9.1(11)
F5 Cr6 O20 C51 43.6(9)
O18 Cr6 O20 C51 -51.9(9)
F6 Cr6 O20 C51 131.0(9)
O23 Cr6 O20 C51 -138.6(9)
O21 Cr6 O20 C51 -102(17)
F5 Cr6 O21 C56 86.7(11)
O18 Cr6 O21 C56 -177.7(11)
O20 Cr6 O21 C56 -127(17)
F6 Cr6 O21 C56 -0.6(11)
O23 Cr6 O21 C56 -91.0(11)
F6 Cr7 O22 C56 -47.5(9)
F7 Cr7 O22 C56 -136.5(9)
O24 Cr7 O22 C56 46.2(9)
O25 Cr7 O22 C56 132.1(9)
O27 Cr7 O22 C56 21(14)
F5 Cr6 O23 C61 -54(8)
O18 Cr6 O23 C61 135.4(10)
O20 Cr6 O23 C61 -133.3(10)
F6 Cr6 O23 C61 -43.3(10)
O21 Cr6 O23 C61 47.3(10)
F6 Cr7 O24 C61 -5.6(10)
F7 Cr7 O24 C61 150(5)
O25 Cr7 O24 C61 176.7(11)
O27 Cr7 O24 C61 83.6(10)
O22 Cr7 O24 C61 -95.8(10)
F6 Cr7 O25 C66 125(7)
F7 Cr7 O25 C66 25.9(10)
O24 Cr7 O25 C66 -152.8(10)
O27 Cr7 O25 C66 -65.6(10)
O22 Cr7 O25 C66 115.6(10)
F8 Cr8 O26 C66 -112(9)
F7 Cr8 O26 C66 -5.0(10)
O28 Cr8 O26 C66 85.8(10)
O31 Cr8 O26 C66 173.7(10)
O29 Cr8 O26 C66 -94.8(10)
F6 Cr7 O27 C71 -99.2(9)
F7 Cr7 O27 C71 -10.2(9)
O24 Cr7 O27 C71 167.1(9)
O25 Cr7 O27 C71 81.2(9)
O22 Cr7 O27 C71 -168(73)
F8 Cr8 O28 C71 120.8(9)
F7 Cr8 O28 C71 32.3(9)
O31 Cr8 O28 C71 -146.9(9)
O29 Cr8 O28 C71 -162(100)
O26 Cr8 O28 C71 -59.8(9)
F8 Cr8 O29 C76 22.2(10)
F7 Cr8 O29 C76 110.7(10)
O28 Cr8 O29 C76 -55(37)
O31 Cr8 O29 C76 -70.1(10)
O26 Cr8 O29 C76 -157.2(10)
F8 Cr1 O30 C76 -23.1(10)
F1 Cr1 O30 C76 -112.2(10)
O32 Cr1 O30 C76 69.5(10)
O1 Cr1 O30 C76 156.5(10)
O3 Cr1 O30 C76 90(8)
F8 Cr8 O31 C81 -18.4(12)
F7 Cr8 O31 C81 -137(11)
O28 Cr8 O31 C81 -106.8(12)
O29 Cr8 O31 C81 73.0(12)
O26 Cr8 O31 C81 159.8(12)
F8 Cr1 O32 C81 13.7(13)
F1 Cr1 O32 C81 176(100)
O30 Cr1 O32 C81 -77.2(13)
O1 Cr1 O32 C81 -164.5(13)
O3 Cr1 O32 C81 103.7(13)
Cr2 O2 C1 O1 -12(2)
Cr2 O2 C1 C2 170.7(9)
Cr1 O1 C1 O2 -7(2)
Cr1 O1 C1 C2 170.6(8)
O2 C1 C2 C3 -7.6(16)
O1 C1 C2 C3 175.1(12)
O2 C1 C2 C4 -130.4(13)
O1 C1 C2 C4 52.3(14)
O2 C1 C2 C5 111.8(13)
O1 C1 C2 C5 -65.5(13)
Cr2 O4 C6 O3 -9.0(18)
Cr2 O4 C6 C7 169.1(7)
Cr1 O3 C6 O4 -4.2(19)
Cr1 O3 C6 C7 177.6(8)
O4 C6 C7 C10 17.4(17)
O3 C6 C7 C10 -164.2(13)
O4 C6 C7 C9 139.4(15)
O3 C6 C7 C9 -42.2(17)
O4 C6 C7 C8 -101.7(17)
O3 C6 C7 C8 76.7(17)
Cr3 O6 C11 O5 16(2)
Cr3 O6 C11 C12 -162.7(9)
Cr2 O5 C11 O6 8(2)
Cr2 O5 C11 C12 -173.1(8)
O6 C11 C12 C14 -138.7(18)
O5 C11 C12 C14 42(2)
O6 C11 C12 C15 98(2)
O5 C11 C12 C15 -81(2)
O6 C11 C12 C13 -21(2)
O5 C11 C12 C13 160.4(16)
Cr3 O8 C16 O7 20(2)
Cr3 O8 C16 C17 -165.1(10)
Cr2 O7 C16 O8 6(2)
Cr2 O7 C16 C17 -169.1(8)
O8 C16 C17 C19 172.1(13)
O7 C16 C17 C19 -12.9(17)
O8 C16 C17 C18 -64.1(17)
O7 C16 C17 C18 111.0(15)
O8 C16 C17 C20 52.7(18)
O7 C16 C17 C20 -132.2(14)
Cr4 O10 C21 O9 7(3)
Cr4 O10 C21 C22 176.1(12)
Cr3 O9 C21 O10 -13(3)
Cr3 O9 C21 C22 178.2(13)
O10 C21 C22 C24 -80(2)
O9 C21 C22 C24 89(2)
O10 C21 C22 C23 40(2)
O9 C21 C22 C23 -150.1(16)
O10 C21 C22 C25 161.0(18)
O9 C21 C22 C25 -29(2)
Cr4 O12 C26 O11 9(3)
Cr4 O12 C26 C27 176.0(12)
Cr3 O11 C26 O12 -11(3)
Cr3 O11 C26 C27 179.9(11)
O12 C26 C27 C30 -89(3)
O11 C26 C27 C30 80(2)
O12 C26 C27 C29 30(3)
O11 C26 C27 C29 -161(2)
O12 C26 C27 C28 148(2)
O11 C26 C27 C28 -43(2)
Cr5 O14 C31 O13 -5(2)
Cr5 O14 C31 C34 172.5(8)
Cr4 O13 C31 O14 4(2)
Cr4 O13 C31 C34 -172.6(8)
C36 N1 C32 C33 0.0
N1 C32 C33 C34 0.0
C32 C33 C34 C35 0.0
C32 C33 C34 C31 -177.8(12)
O14 C31 C34 C33 -4.2(17)
O13 C31 C34 C33 173.3(11)
O14 C31 C34 C35 177.9(11)
O13 C31 C34 C35 -4.6(15)
C33 C34 C35 C36 0.0
C31 C34 C35 C36 178.0(11)
C34 C35 C36 N1 0.0
C32 N1 C36 C35 0.0
Cr5 O16 C41 O15 8(2)
Cr5 O16 C41 C42 -173.7(8)
Cr4 O15 C41 O16 -8(2)
Cr4 O15 C41 C42 174.0(10)
O16 C41 C42 C45 -32.4(16)
O15 C41 C42 C45 145.9(13)
O16 C41 C42 C43 -161.6(12)
O15 C41 C42 C43 16.7(17)
O16 C41 C42 C44 81.7(13)
O15 C41 C42 C44 -99.9(14)
Cr5 O17 C46 O18 -8.5(19)
Cr5 O17 C46 C47 165.1(7)
Cr6 O18 C46 O17 -16.7(18)
Cr6 O18 C46 C47 169.4(6)
O17 C46 C47 C48 143.4(13)
O18 C46 C47 C48 -42.0(15)
O17 C46 C47 C50 -92.5(14)
O18 C46 C47 C50 82.1(12)
O17 C46 C47 C49 23.6(14)
O18 C46 C47 C49 -161.9(10)
Cr5 O19 C51 O20 -3.7(18)
Cr5 O19 C51 C52 179.1(7)
Cr6 O20 C51 O19 -18.1(16)
Cr6 O20 C51 C52 159.1(7)
O19 C51 C52 C54 -25.1(16)
O20 C51 C52 C54 157.6(13)
O19 C51 C52 C55 -147.5(12)
O20 C51 C52 C55 35.2(14)
O19 C51 C52 C53 94.0(13)
O20 C51 C52 C53 -83.4(13)
Cr7 O22 C56 O21 20.7(16)
Cr7 O22 C56 C57 -157.0(9)
Cr6 O21 C56 O22 10.7(19)
Cr6 O21 C56 C57 -171.6(9)
O22 C56 C57 C58 -18(2)
O21 C56 C57 C58 163.8(15)
O22 C56 C57 C59 -139.5(17)
O21 C56 C57 C59 42.6(19)
O22 C56 C57 C60 104(2)
O21 C56 C57 C60 -74(2)
Cr6 O23 C61 O24 14.2(17)
Cr6 O23 C61 C62 -168.2(8)
Cr7 O24 C61 O23 18.3(18)
Cr7 O24 C61 C62 -159.3(9)
O23 C61 C62 C65 -179.3(18)
O24 C61 C62 C65 -1(2)
O23 C61 C62 C63 56.0(19)
O24 C61 C62 C63 -126.2(17)
O23 C61 C62 C64 -58(2)
O24 C61 C62 C64 120.2(19)
Cr7 O25 C66 O26 3.8(17)
Cr7 O25 C66 C67 -174.0(7)
Cr8 O26 C66 O25 -17.9(17)
Cr8 O26 C66 C67 160.0(7)
O25 C66 C67 C70 -29.1(13)
O26 C66 C67 C70 152.8(10)
O25 C66 C67 C69 89.8(11)
O26 C66 C67 C69 -88.2(11)
O25 C66 C67 C68 -153.0(9)
O26 C66 C67 C68 28.9(13)
Cr7 O27 C71 O28 -7.2(15)
Cr7 O27 C71 C72 173.0(6)
Cr8 O28 C71 O27 -7.5(15)
Cr8 O28 C71 C72 172.3(6)
O27 C71 C72 C75 -159.1(10)
O28 C71 C72 C75 21.1(13)
O27 C71 C72 C74 -36.5(13)
O28 C71 C72 C74 143.7(10)
O27 C71 C72 C73 79.6(12)
O28 C71 C72 C73 -100.2(11)
Cr8 O29 C76 O30 -2.8(16)
Cr8 O29 C76 C77 172.8(7)
Cr1 O30 C76 O29 3.5(16)
Cr1 O30 C76 C77 -172.2(7)
O29 C76 C77 C80 -80.1(15)
O30 C76 C77 C80 95.7(15)
O29 C76 C77 C78 157.1(12)
O30 C76 C77 C78 -27.1(15)
O29 C76 C77 C79 37.2(14)
O30 C76 C77 C79 -146.9(11)
Cr8 O31 C81 O32 -7(2)
Cr8 O31 C81 C82 -166.9(11)
Cr1 O32 C81 O31 10(2)
Cr1 O32 C81 C82 169.0(12)
O31 C81 C82 C84 -44.2(18)
O32 C81 C82 C84 153.6(13)
O31 C81 C82 C85 -167.2(13)
O32 C81 C82 C85 30.6(19)
O31 C81 C82 C83 75(2)
O32 C81 C82 C83 -87(2)
C93 N2 C90 C91 175.6(13)
N2 C90 C91 C92 179.0(16)
C90 N2 C93 C94 179.4(13)
N2 C93 C94 C95 179.2(16)
